data_1571894
loop_
_publ_author_name
'Yonesato, Kentaro'
'Yamaguchi, Kazuya'
'Suzuki, Kosuke'

_publ_section_title
;
 Synthesis of polyoxothiometalates through site-selective post-editing
 sulfurization of polyoxometalates.
;
_journal_issue 29
_journal_name_full 'Chemical science'
_journal_page_first 11267
_journal_page_last 11271
_journal_paper_doi 10.1039/d4sc02912g
_journal_volume 15
_journal_year 2024
_chemical_formula_sum 'C98 H83 N O28 P4 S12 Si W12'
_chemical_formula_weight 4465.54
_space_group_crystal_system triclinic
_space_group_IT_number 1
_space_group_name_Hall 'P 1'
_space_group_name_H-M_alt 'P 1'
_atom_sites_solution_hydrogens geom
_audit_creation_method SHELXL-2018/3
_audit_update_record
;
2023-12-28 deposited with the CCDC.	2024-06-12 downloaded from the CCDC.
;
_cell_angle_alpha 67.9371(13)
_cell_angle_beta 68.7098(13)
_cell_angle_gamma 89.8358(11)
_cell_formula_units_Z 1
_cell_length_a 13.6691(2)
_cell_length_b 14.5906(2)
_cell_length_c 17.0239(2)
_cell_measurement_reflns_used 58251
_cell_measurement_temperature 100(2)
_cell_measurement_theta_max 21.7680
_cell_measurement_theta_min 0.8100
_cell_volume 2896.62(8)
_computing_cell_refinement 'CrysAlisPro 1.171.43.90 (Rigaku OD, 2023)'
_computing_data_collection 'CrysAlisPro 1.171.43.90 (Rigaku OD, 2023) (IMPORT)'
_computing_data_reduction 'CrysAlisPro 1.171.43.90 (Rigaku OD, 2023)'
_computing_structure_refinement 'SHELXL-2018/3 (Sheldrick, 2018)'
_computing_structure_solution 'SHELXT-2018/1 (Sheldrick, 2018)'
_diffrn_ambient_temperature 100(2)
_diffrn_detector 'Hybrid Pixel Array Detector'
_diffrn_detector_area_resol_mean 5.8140
_diffrn_measured_fraction_theta_full 1.000
_diffrn_measured_fraction_theta_max 1.000
_diffrn_measurement_device 'PILATUS3 X CdTe 1M'
_diffrn_measurement_device_type 'Four-circle diffractmeter'
_diffrn_measurement_method '\w scans'
_diffrn_radiation_monochromator Si(311)
_diffrn_radiation_probe x-ray
_diffrn_radiation_type synchrotron
_diffrn_radiation_wavelength 0.41420
_diffrn_reflns_av_R_equivalents 0.0246
_diffrn_reflns_av_unetI/netI 0.0232
_diffrn_reflns_Laue_measured_fraction_full 1.000
_diffrn_reflns_Laue_measured_fraction_max 1.000
_diffrn_reflns_limit_h_max 17
_diffrn_reflns_limit_h_min -17
_diffrn_reflns_limit_k_max 18
_diffrn_reflns_limit_k_min -18
_diffrn_reflns_limit_l_max 21
_diffrn_reflns_limit_l_min -21
_diffrn_reflns_number 55158
_diffrn_reflns_point_group_measured_fraction_full 0.979
_diffrn_reflns_point_group_measured_fraction_max 0.978
_diffrn_reflns_theta_full 14.390
_diffrn_reflns_theta_max 15.003
_diffrn_reflns_theta_min 0.817
_diffrn_source 'SPring-8, BL02B1'
_exptl_absorpt_coefficient_mu 2.977
_exptl_crystal_colour 'Light yellow'
_exptl_crystal_density_diffrn 2.560
_exptl_crystal_density_method 'Not measured'
_exptl_crystal_description Plate
_exptl_crystal_F_000 2056
_exptl_crystal_size_max 0.070
_exptl_crystal_size_mid 0.030
_exptl_crystal_size_min 0.010
_refine_diff_density_max 1.796
_refine_diff_density_min -1.547
_refine_diff_density_rms 0.210
_refine_ls_abs_structure_details
;
 Classical Flack method preferred over Parsons because s.u. lower.
;
_refine_ls_abs_structure_Flack 0.234(14)
_refine_ls_extinction_method none
_refine_ls_goodness_of_fit_ref 1.040
_refine_ls_hydrogen_treatment constr
_refine_ls_matrix_type full
_refine_ls_number_parameters 1903
_refine_ls_number_reflns 23134
_refine_ls_number_restraints 303
_refine_ls_restrained_S_all 1.034
_refine_ls_R_factor_all 0.0248
_refine_ls_R_factor_gt 0.0245
_refine_ls_shift/su_max 0.001
_refine_ls_shift/su_mean 0.000
_refine_ls_structure_factor_coef Fsqd
_refine_ls_weighting_details 'w=1/[\s^2^(Fo^2^)+(0.0541P)^2^+1.8248P] where P=(Fo^2^+2Fc^2^)/3'
_refine_ls_weighting_scheme calc
_refine_ls_wR_factor_gt 0.0684
_refine_ls_wR_factor_ref 0.0686
_reflns_Friedel_coverage 0.956
_reflns_Friedel_fraction_full 0.958
_reflns_Friedel_fraction_max 0.956
_reflns_number_gt 22987
_reflns_number_total 23134
_reflns_threshold_expression 'I > 2\s(I)'
_cod_data_source_file d4sc02912g2.cif
_cod_data_source_block II_Si
_cod_depositor_comments 'Adding full bibliography for 1571894.cif.'
_cod_database_code 1571894
_shelx_shelxl_version_number 2018/3
_shelx_space_group_comment
;
The symmetry employed for this shelxl refinement is uniquely defined
by the following loop, which should always be used as a source of
symmetry information in preference to the above space-group names.
They are only intended as comments.
;
_shelx_estimated_absorpt_t_min 0.819
_shelx_estimated_absorpt_t_max 0.971

loop_
_space_group_symop_operation_xyz
'x, y, z'

loop_
_atom_site_label
_atom_site_type_symbol
_atom_site_fract_x
_atom_site_fract_y
_atom_site_fract_z
_atom_site_U_iso_or_equiv
_atom_site_adp_type
_atom_site_occupancy
_atom_site_site_symmetry_order
_atom_site_calc_flag
_atom_site_refinement_flags_posn
_atom_site_refinement_flags_adp
_atom_site_refinement_flags_occupancy
_atom_site_disorder_assembly
_atom_site_disorder_group
P1 P 0.8338(2) 0.4572(2) -0.02827(18) 0.0159(5) Uani 1 1 d . . . . .
C111 C 0.7210(7) 0.5212(7) -0.0290(7) 0.0166(18) Uani 1 1 d . . . . .
C112 C 0.6532(8) 0.5263(8) 0.0532(7) 0.021(2) Uani 1 1 d . . . . .
H112 H 0.664643 0.492801 0.108222 0.026 Uiso 1 1 calc R U . . .
C113 C 0.5690(9) 0.5807(8) 0.0542(7) 0.022(2) Uani 1 1 d . . . . .
H113 H 0.522573 0.583723 0.110108 0.027 Uiso 1 1 calc R U . . .
C114 C 0.5526(9) 0.6314(9) -0.0284(8) 0.025(2) Uani 1 1 d . . . . .
H114 H 0.496497 0.670026 -0.028595 0.030 Uiso 1 1 calc R U . . .
C115 C 0.6192(9) 0.6239(8) -0.1080(7) 0.025(2) Uani 1 1 d . . . . .
H115 H 0.608321 0.656838 -0.163367 0.030 Uiso 1 1 calc R U . . .
C116 C 0.7024(9) 0.5685(8) -0.1085(7) 0.024(2) Uani 1 1 d . . . . .
H116 H 0.746877 0.563154 -0.163843 0.029 Uiso 1 1 calc R U . . .
C121 C 0.8271(7) 0.3938(7) 0.0867(6) 0.0166(18) Uani 1 1 d . . . . .
C122 C 0.8400(9) 0.4497(8) 0.1352(8) 0.025(2) Uani 1 1 d . . . . .
H122 H 0.854083 0.520761 0.106296 0.030 Uiso 1 1 calc R U . . .
C123 C 0.8320(10) 0.4004(9) 0.2258(8) 0.029(2) Uani 1 1 d . . . . .
H123 H 0.839226 0.437449 0.259392 0.035 Uiso 1 1 calc R U . . .
C124 C 0.8134(9) 0.2959(8) 0.2663(8) 0.025(2) Uani 1 1 d . . . . .
H124 H 0.808629 0.262049 0.327643 0.030 Uiso 1 1 calc R U . . .
C125 C 0.8018(9) 0.2411(8) 0.2190(7) 0.024(2) Uani 1 1 d . . . . .
H125 H 0.789629 0.170025 0.247316 0.029 Uiso 1 1 calc R U . . .
C126 C 0.8079(8) 0.2904(7) 0.1291(7) 0.020(2) Uani 1 1 d . . . . .
H126 H 0.798755 0.252597 0.096764 0.025 Uiso 1 1 calc R U . . .
C131 C 0.8380(8) 0.3654(7) -0.0756(7) 0.020(2) Uani 1 1 d . . . . .
C132 C 0.9208(10) 0.3114(9) -0.0792(9) 0.030(2) Uani 1 1 d . . . . .
H132 H 0.972360 0.323952 -0.057715 0.036 Uiso 1 1 calc R U . . .
C133 C 0.9292(11) 0.2379(10) -0.1144(9) 0.039(3) Uani 1 1 d . . . . .
H133 H 0.986233 0.200275 -0.116008 0.047 Uiso 1 1 calc R U . . .
C134 C 0.8560(13) 0.2195(10) -0.1466(9) 0.044(3) Uani 1 1 d . . . . .
H134 H 0.862136 0.169117 -0.170040 0.053 Uiso 1 1 calc R U . . .
C135 C 0.7736(13) 0.2745(10) -0.1447(9) 0.040(3) Uani 1 1 d . . . . .
H135 H 0.724345 0.263554 -0.169003 0.048 Uiso 1 1 calc R U . . .
C136 C 0.7622(10) 0.3466(9) -0.1072(8) 0.029(2) Uani 1 1 d . . . . .
H136 H 0.703559 0.382281 -0.103236 0.035 Uiso 1 1 calc R U . . .
C141 C 0.9569(8) 0.5425(7) -0.0978(7) 0.0184(19) Uani 1 1 d . . . . .
C142 C 1.0443(9) 0.5259(9) -0.0740(8) 0.030(2) Uani 1 1 d . . . . .
H142 H 1.036057 0.474616 -0.016484 0.036 Uiso 1 1 calc R U . . .
C143 C 1.1425(10) 0.5823(11) -0.1321(9) 0.038(3) Uani 1 1 d . . . . .
H143 H 1.200862 0.570847 -0.113847 0.046 Uiso 1 1 calc R U . . .
C144 C 1.1568(9) 0.6570(8) -0.2187(8) 0.025(2) Uani 1 1 d . . . . .
H144 H 1.225147 0.693994 -0.260656 0.031 Uiso 1 1 calc R U . . .
C145 C 1.0683(9) 0.6752(8) -0.2414(8) 0.026(2) Uani 1 1 d . . . . .
H145 H 1.075889 0.727281 -0.298349 0.031 Uiso 1 1 calc R U . . .
C146 C 0.9705(8) 0.6190(8) -0.1826(8) 0.022(2) Uani 1 1 d . . . . .
H146 H 0.911278 0.632113 -0.199536 0.026 Uiso 1 1 calc R U . . .
P2 P 1.2277(2) 0.32296(18) 0.28683(17) 0.0133(4) Uani 1 1 d . . . . .
C211 C 1.3272(8) 0.2493(8) 0.3054(7) 0.0182(19) Uani 1 1 d . . . . .
C212 C 1.4329(9) 0.2973(9) 0.2749(8) 0.024(2) Uani 1 1 d . . . . .
H212 H 1.448010 0.368198 0.251591 0.028 Uiso 1 1 calc R U . . .
C213 C 1.5133(11) 0.2401(12) 0.2797(9) 0.039(3) Uani 1 1 d . . . . .
H213 H 1.583901 0.271492 0.259534 0.046 Uiso 1 1 calc R U . . .
C214 C 1.4900(12) 0.1363(10) 0.3141(8) 0.040(3) Uani 1 1 d . . . . .
H214 H 1.545359 0.097071 0.316029 0.048 Uiso 1 1 calc R U . . .
C215 C 1.3879(12) 0.0902(9) 0.3452(8) 0.037(3) Uani 1 1 d . . . . .
H215 H 1.373646 0.019226 0.369832 0.045 Uiso 1 1 calc R U . . .
C216 C 1.3076(10) 0.1427(8) 0.3418(7) 0.027(2) Uani 1 1 d . . . . .
H216 H 1.237729 0.108810 0.363707 0.033 Uiso 1 1 calc R U . . .
C221 C 1.2036(8) 0.4003(7) 0.3491(6) 0.0144(18) Uani 1 1 d . . . . .
C222 C 1.1145(8) 0.4515(7) 0.3562(6) 0.0144(18) Uani 1 1 d . . . . .
H222 H 1.065359 0.439990 0.332060 0.017 Uiso 1 1 calc R U . . .
C223 C 1.0991(7) 0.5178(7) 0.3980(6) 0.0164(18) Uani 1 1 d . . . . .
H223 H 1.039526 0.552205 0.402422 0.020 Uiso 1 1 calc R U . . .
C224 C 1.1707(8) 0.5344(7) 0.4338(6) 0.0157(18) Uani 1 1 d . . . . .
H224 H 1.160645 0.581296 0.461516 0.019 Uiso 1 1 calc R U . . .
C225 C 1.2563(8) 0.4834(7) 0.4295(7) 0.0183(19) Uani 1 1 d . . . . .
H225 H 1.303174 0.493362 0.456271 0.022 Uiso 1 1 calc R U . . .
C226 C 1.2744(8) 0.4180(8) 0.3865(7) 0.0197(19) Uani 1 1 d . . . . .
H226 H 1.334767 0.384754 0.382047 0.024 Uiso 1 1 calc R U . . .
C231 C 1.2769(8) 0.3970(7) 0.1647(7) 0.0174(19) Uani 1 1 d . . . . .
C232 C 1.3492(9) 0.3590(8) 0.1064(7) 0.024(2) Uani 1 1 d . . . . .
H232 H 1.374040 0.298271 0.131595 0.029 Uiso 1 1 calc R U . . .
C233 C 1.3841(10) 0.4105(8) 0.0116(8) 0.030(2) Uani 1 1 d . . . . .
H233 H 1.432785 0.385022 -0.028334 0.036 Uiso 1 1 calc R U . . .
C234 C 1.3479(10) 0.4991(9) -0.0246(8) 0.032(2) Uani 1 1 d . . . . .
H234 H 1.372348 0.535009 -0.089360 0.038 Uiso 1 1 calc R U . . .
C235 C 1.2766(11) 0.5349(9) 0.0333(8) 0.034(3) Uani 1 1 d . . . . .
H235 H 1.249975 0.594402 0.008123 0.041 Uiso 1 1 calc R U . . .
C236 C 1.2432(9) 0.4861(9) 0.1272(8) 0.026(2) Uani 1 1 d . . . . .
H236 H 1.196831 0.513823 0.166235 0.031 Uiso 1 1 calc R U . . .
C241 C 1.1099(8) 0.2410(7) 0.3200(7) 0.0170(19) Uani 1 1 d . . . . .
C242 C 1.0938(9) 0.2138(9) 0.2545(8) 0.026(2) Uani 1 1 d . . . . .
H242 H 1.137883 0.248312 0.191123 0.031 Uiso 1 1 calc R U . . .
C243 C 1.0137(8) 0.1369(8) 0.2817(7) 0.024(2) Uani 1 1 d . . . . .
H243 H 1.004062 0.117186 0.237435 0.029 Uiso 1 1 calc R U . . .
C244 C 0.9477(8) 0.0887(8) 0.3744(8) 0.024(2) Uani 1 1 d . . . . .
H244 H 0.893019 0.035624 0.393412 0.029 Uiso 1 1 calc R U . . .
C245 C 0.9609(8) 0.1177(8) 0.4397(8) 0.024(2) Uani 1 1 d . . . . .
H245 H 0.913995 0.085576 0.502557 0.028 Uiso 1 1 calc R U . . .
C246 C 1.0418(8) 0.1931(8) 0.4133(7) 0.020(2) Uani 1 1 d . . . . .
H246 H 1.051348 0.212220 0.457868 0.024 Uiso 1 1 calc R U . . .
P3 P 1.1834(2) 0.05661(18) 0.66857(17) 0.0137(4) Uani 1 1 d . . . . .
C311 C 1.0784(9) 0.1278(7) 0.6519(7) 0.019(2) Uani 1 1 d . . . . .
C312 C 0.9775(9) 0.0770(8) 0.6828(8) 0.022(2) Uani 1 1 d . . . . .
H312 H 0.964336 0.005899 0.710946 0.027 Uiso 1 1 calc R U . . .
C313 C 0.8962(9) 0.1299(9) 0.6727(8) 0.026(2) Uani 1 1 d . . . . .
H313 H 0.827964 0.094763 0.690935 0.032 Uiso 1 1 calc R U . . .
C314 C 0.9122(10) 0.2336(11) 0.6364(8) 0.036(3) Uani 1 1 d . . . . .
H314 H 0.854820 0.268823 0.631043 0.043 Uiso 1 1 calc R U . . .
C315 C 1.0122(11) 0.2861(9) 0.6077(7) 0.033(3) Uani 1 1 d . . . . .
H315 H 1.023206 0.357111 0.584168 0.039 Uiso 1 1 calc R U . . .
C316 C 1.0980(9) 0.2321(7) 0.6141(7) 0.023(2) Uani 1 1 d . . . . .
H316 H 1.167445 0.266605 0.592991 0.027 Uiso 1 1 calc R U . . .
C321 C 1.1348(7) -0.0186(7) 0.7902(6) 0.0150(18) Uani 1 1 d . . . . .
C322 C 1.0647(9) 0.0173(8) 0.8502(7) 0.024(2) Uani 1 1 d . . . . .
H322 H 1.040779 0.079151 0.826835 0.029 Uiso 1 1 calc R U . . .
C323 C 1.0297(9) -0.0375(9) 0.9447(8) 0.029(2) Uani 1 1 d . . . . .
H323 H 0.981973 -0.012537 0.985571 0.035 Uiso 1 1 calc R U . . .
C324 C 1.0625(9) -0.1260(9) 0.9794(7) 0.028(2) Uani 1 1 d . . . . .
H324 H 1.038703 -0.161408 1.044203 0.034 Uiso 1 1 calc R U . . .
C325 C 1.1310(10) -0.1659(9) 0.9210(8) 0.033(3) Uani 1 1 d . . . . .
H325 H 1.151175 -0.229502 0.945587 0.040 Uiso 1 1 calc R U . . .
C326 C 1.1695(10) -0.1098(8) 0.8251(7) 0.027(2) Uani 1 1 d . . . . .
H326 H 1.218847 -0.133867 0.784282 0.032 Uiso 1 1 calc R U . . .
C331 C 1.2107(7) -0.0208(7) 0.6042(7) 0.0150(18) Uani 1 1 d . . . . .
C332 C 1.1390(7) -0.0372(7) 0.5674(6) 0.0148(18) Uani 1 1 d . . . . .
H332 H 1.079925 -0.002145 0.570837 0.018 Uiso 1 1 calc R U . . .
C333 C 1.1549(8) -0.1049(8) 0.5261(7) 0.022(2) Uani 1 1 d . . . . .
H333 H 1.106237 -0.117149 0.501697 0.026 Uiso 1 1 calc R U . . .
C334 C 1.2447(8) -0.1558(8) 0.5205(7) 0.021(2) Uani 1 1 d . . . . .
H334 H 1.255962 -0.202372 0.492397 0.025 Uiso 1 1 calc R U . . .
C335 C 1.3152(8) -0.1378(7) 0.5556(7) 0.0190(19) Uani 1 1 d . . . . .
H335 H 1.374624 -0.172286 0.551901 0.023 Uiso 1 1 calc R U . . .
C336 C 1.3001(8) -0.0689(8) 0.5969(7) 0.0180(19) Uani 1 1 d . . . . .
H336 H 1.349969 -0.055253 0.619616 0.022 Uiso 1 1 calc R U . . .
C341 C 1.3011(8) 0.1401(7) 0.6345(7) 0.0190(19) Uani 1 1 d . . . . .
C342 C 1.3188(9) 0.1675(8) 0.6985(7) 0.023(2) Uani 1 1 d . . . . .
H342 H 1.274872 0.134436 0.762116 0.028 Uiso 1 1 calc R U . . .
C343 C 1.4004(9) 0.2431(8) 0.6692(8) 0.026(2) Uani 1 1 d . . . . .
H343 H 1.413032 0.261793 0.712918 0.031 Uiso 1 1 calc R U . . .
C344 C 1.4647(8) 0.2924(8) 0.5759(8) 0.024(2) Uani 1 1 d . . . . .
H344 H 1.519056 0.346192 0.555854 0.028 Uiso 1 1 calc R U . . .
C345 C 1.4489(9) 0.2627(8) 0.5129(7) 0.024(2) Uani 1 1 d . . . . .
H345 H 1.494635 0.294814 0.449655 0.029 Uiso 1 1 calc R U . . .
C346 C 1.3677(8) 0.1869(8) 0.5399(7) 0.021(2) Uani 1 1 d . . . . .
H346 H 1.356959 0.166886 0.496183 0.025 Uiso 1 1 calc R U . . .
P4 P 0.5763(2) 0.92295(19) 0.97803(18) 0.0151(5) Uani 1 1 d . . . . .
C411 C 0.5841(7) 0.9843(7) 0.8612(6) 0.0158(18) Uani 1 1 d . . . . .
C412 C 0.6017(8) 1.0902(7) 0.8198(7) 0.0186(19) Uani 1 1 d . . . . .
H412 H 0.607962 1.128352 0.852764 0.022 Uiso 1 1 calc R U . . .
C413 C 0.6095(8) 1.1375(7) 0.7281(7) 0.023(2) Uani 1 1 d . . . . .
H413 H 0.620672 1.208537 0.699210 0.028 Uiso 1 1 calc R U . . .
C414 C 0.6013(9) 1.0829(9) 0.6803(8) 0.027(2) Uani 1 1 d . . . . .
H414 H 0.608093 1.115851 0.618229 0.032 Uiso 1 1 calc R U . . .
C415 C 0.5827(9) 0.9774(8) 0.7233(7) 0.025(2) Uani 1 1 d . . . . .
H415 H 0.575822 0.939342 0.690460 0.030 Uiso 1 1 calc R U . . .
C416 C 0.5745(9) 0.9289(8) 0.8135(7) 0.020(2) Uani 1 1 d . . . . .
H416 H 0.562240 0.857856 0.842248 0.024 Uiso 1 1 calc R U . . .
C421 C 0.4531(8) 0.8371(7) 1.0482(7) 0.0188(19) Uani 1 1 d . . . . .
C422 C 0.4403(9) 0.7675(8) 1.1357(8) 0.027(2) Uani 1 1 d . . . . .
H422 H 0.497985 0.759849 1.155008 0.032 Uiso 1 1 calc R U . . .
C423 C 0.3393(10) 0.7087(9) 1.1947(8) 0.032(3) Uani 1 1 d . . . . .
H423 H 0.329401 0.659879 1.253832 0.038 Uiso 1 1 calc R U . . .
C424 C 0.2554(9) 0.7214(9) 1.1673(9) 0.032(3) Uani 1 1 d . . . . .
H424 H 0.187662 0.682112 1.207679 0.038 Uiso 1 1 calc R U . . .
C425 C 0.2695(10) 0.7903(10) 1.0822(9) 0.038(3) Uani 1 1 d . . . . .
H425 H 0.210829 0.798904 1.064149 0.045 Uiso 1 1 calc R U . . .
C426 C 0.3687(9) 0.8492(9) 1.0204(8) 0.031(2) Uani 1 1 d . . . . .
H426 H 0.377736 0.896371 0.960868 0.037 Uiso 1 1 calc R U . . .
C431 C 0.5712(8) 1.0163(7) 1.0249(7) 0.021(2) Uani 1 1 d . . . . .
C432 C 0.6483(10) 1.0377(8) 1.0518(8) 0.029(2) Uani 1 1 d . . . . .
H432 H 0.707176 1.002309 1.047740 0.035 Uiso 1 1 calc R U . . .
C433 C 0.6385(13) 1.1134(12) 1.0858(10) 0.045(3) Uani 1 1 d . . . . .
H433 H 0.691270 1.128904 1.104786 0.054 Uiso 1 1 calc R U . . .
C434 C 0.5565(12) 1.1630(10) 1.0914(9) 0.040(3) Uani 1 1 d . . . . .
H434 H 0.551809 1.213724 1.114416 0.048 Uiso 1 1 calc R U . . .
C435 C 0.4756(11) 1.1422(9) 1.0639(8) 0.035(3) Uani 1 1 d . . . . .
H435 H 0.418124 1.179285 1.066766 0.041 Uiso 1 1 calc R U . . .
C436 C 0.4830(10) 1.0661(9) 1.0328(9) 0.031(2) Uani 1 1 d . . . . .
H436 H 0.428326 1.048056 1.016840 0.037 Uiso 1 1 calc R U . . .
C441 C 0.6880(8) 0.8583(7) 0.9798(6) 0.0161(18) Uani 1 1 d . . . . .
C442 C 0.7039(8) 0.8114(8) 1.0632(7) 0.022(2) Uani 1 1 d . . . . .
H442 H 0.658150 0.817321 1.117948 0.027 Uiso 1 1 calc R U . . .
C443 C 0.7862(9) 0.7576(8) 1.0633(8) 0.027(2) Uani 1 1 d . . . . .
H443 H 0.797110 0.725643 1.118791 0.032 Uiso 1 1 calc R U . . .
C444 C 0.8541(9) 0.7490(8) 0.9834(8) 0.024(2) Uani 1 1 d . . . . .
H444 H 0.909789 0.710243 0.985207 0.029 Uiso 1 1 calc R U . . .
C445 C 0.8414(9) 0.7960(9) 0.9022(8) 0.025(2) Uani 1 1 d . . . . .
H445 H 0.889391 0.791541 0.847525 0.030 Uiso 1 1 calc R U . . .
C446 C 0.7583(9) 0.8500(8) 0.9000(7) 0.022(2) Uani 1 1 d . . . . .
H446 H 0.748798 0.881684 0.843786 0.027 Uiso 1 1 calc R U . . .
Si1 Si 0.7069(3) 0.6894(2) 0.4754(2) 0.0089(3) Uani 1 1 d . . . . .
W1A W 0.5462(4) 0.8041(3) 0.3554(3) 0.0097(5) Uani 0.725(6) 1 d . . P A 1
W2A W 0.6510(3) 0.9278(3) 0.4707(3) 0.0084(5) Uani 0.725(6) 1 d . . P A 1
W3A W 0.8335(2) 0.8988(3) 0.2617(2) 0.0104(4) Uani 0.725(6) 1 d . . P A 1
W4A W 0.6120(5) 0.5805(5) 0.3586(3) 0.0095(6) Uani 0.725(6) 1 d . . P A 1
W5A W 0.4363(3) 0.5953(3) 0.55168(17) 0.0105(4) Uani 0.725(6) 1 d . . P A 1
W6A W 0.5302(3) 0.7228(3) 0.6681(3) 0.0093(4) Uani 0.725(6) 1 d . . P A 1
W7A W 0.7929(5) 0.8053(4) 0.5943(4) 0.0088(5) Uani 0.725(6) 1 d . . P A 1
W8A W 0.9836(3) 0.7878(3) 0.38208(19) 0.0104(4) Uani 0.725(6) 1 d . . P A 1
W9A W 0.8990(2) 0.6711(2) 0.2752(2) 0.0094(4) Uani 0.725(6) 1 d . . P A 1
W10A W 0.7672(3) 0.4484(4) 0.4928(3) 0.0085(4) Uani 0.725(6) 1 d . . P A 1
W11A W 0.5998(2) 0.4731(2) 0.6837(2) 0.0099(4) Uani 0.725(6) 1 d . . P A 1
W12A W 0.8610(5) 0.5600(5) 0.5985(4) 0.0113(6) Uani 0.725(6) 1 d . . P A 1
S1A S 0.4715(4) 0.9013(4) 0.2719(3) 0.0166(8) Uani 0.725(6) 1 d . . P A 1
S2A S 0.6204(4) 1.0783(4) 0.4442(4) 0.0155(10) Uani 0.725(6) 1 d . . P A 1
S3A S 0.8765(5) 1.0390(4) 0.1431(3) 0.0160(10) Uani 0.725(6) 1 d . . P A 1
S4A S 0.5850(4) 0.4976(3) 0.2847(2) 0.0146(7) Uani 0.725(6) 1 d . . P A 1
S5A S 0.2716(6) 0.5340(6) 0.6270(4) 0.0170(12) Uani 0.725(6) 1 d . . P A 1
S6A S 0.4050(4) 0.7208(4) 0.7919(3) 0.0133(10) Uani 0.725(6) 1 d . . P A 1
S7A S 0.8715(4) 0.8582(3) 0.6610(3) 0.0160(8) Uani 0.725(6) 1 d . . P A 1
S8A S 1.1458(5) 0.8320(5) 0.3538(4) 0.0148(11) Uani 0.725(6) 1 d . . P A 1
S9A S 0.9919(3) 0.6266(4) 0.1661(3) 0.0122(8) Uani 0.725(6) 1 d . . P A 1
S10A S 0.8032(4) 0.3142(3) 0.4713(4) 0.0147(9) Uani 0.725(6) 1 d . . P A 1
S11A S 0.5033(6) 0.3536(7) 0.8142(7) 0.0182(15) Uani 0.725(6) 1 d . . P A 1
S12A S 0.9718(4) 0.5154(4) 0.6638(3) 0.0164(9) Uani 0.725(6) 1 d . . P A 1
O1A O 0.6113(7) 0.6739(6) 0.4446(6) 0.0121(18) Uani 0.725(6) 1 d . . P A 1
O2A O 0.6789(7) 0.7602(6) 0.5312(6) 0.0119(17) Uani 0.725(6) 1 d . . P A 1
O3A O 0.8174(7) 0.7437(6) 0.3801(6) 0.0089(16) Uani 0.725(6) 1 d . . P A 1
O4A O 0.7266(7) 0.5811(6) 0.5395(6) 0.0100(17) Uani 0.725(6) 1 d . . P A 1
O5A O 0.5665(7) 0.8755(8) 0.4228(6) 0.0111(18) Uani 0.725(6) 1 d . . P A 1
O6A O 0.7673(7) 0.9392(7) 0.3618(6) 0.0115(18) Uani 0.725(6) 1 d . . P A 1
O7A O 0.6963(7) 0.8533(8) 0.2794(7) 0.0134(18) Uani 0.725(6) 1 d . U P A 1
O8A O 0.5646(8) 0.7013(7) 0.3054(6) 0.0120(18) Uani 0.725(6) 1 d . . P A 1
O9A O 0.4282(8) 0.7172(7) 0.4578(6) 0.0137(18) Uani 0.725(6) 1 d . . P A 1
O10A O 0.5384(7) 0.8589(7) 0.5891(6) 0.0118(18) Uani 0.725(6) 1 d . . P A 1
O11A O 0.7453(8) 0.9250(8) 0.5316(7) 0.0130(19) Uani 0.725(6) 1 d . . P A 1
O12A O 0.9585(7) 0.8978(7) 0.2916(6) 0.0111(17) Uani 0.725(6) 1 d . . P A 1
O13A O 0.8944(8) 0.8091(7) 0.2057(6) 0.0128(18) Uani 0.725(6) 1 d . . P A 1
O14A O 0.4737(8) 0.5398(7) 0.4622(7) 0.0139(19) Uani 0.725(6) 1 d . U P A 1
O15A O 0.4567(7) 0.6800(6) 0.6118(6) 0.0119(17) Uani 0.725(6) 1 d . . P A 1
O16A O 0.6507(8) 0.7646(7) 0.6855(7) 0.0134(19) Uani 0.725(6) 1 d . . P A 1
O17A O 0.9043(8) 0.8297(7) 0.4761(6) 0.0124(19) Uani 0.725(6) 1 d . . P A 1
O18A O 1.0059(7) 0.7186(6) 0.3010(6) 0.0107(17) Uani 0.725(6) 1 d . . P A 1
O19A O 0.7550(7) 0.6413(7) 0.2883(6) 0.0117(18) Uani 0.725(6) 1 d . . P A 1
O20A O 0.6650(7) 0.4866(7) 0.4413(6) 0.0125(19) Uani 0.725(6) 1 d . . P A 1
O21A O 0.5045(8) 0.5047(7) 0.6190(7) 0.0129(18) Uani 0.725(6) 1 d . . P A 1
O22A O 0.5685(8) 0.5909(6) 0.7050(6) 0.0116(17) Uani 0.725(6) 1 d . . P A 1
O23A O 0.8132(8) 0.6711(7) 0.6277(7) 0.0132(19) Uani 0.725(6) 1 d . . P A 1
O24A O 0.9481(9) 0.6557(7) 0.4818(6) 0.0153(19) Uani 0.725(6) 1 d . . P A 1
O25A O 0.8666(7) 0.5502(7) 0.3818(7) 0.0133(19) Uani 0.725(6) 1 d . . P A 1
O26A O 0.6579(7) 0.3944(8) 0.6130(6) 0.0141(18) Uani 0.725(6) 1 d . . P A 1
O27A O 0.7294(7) 0.4814(7) 0.6991(6) 0.0125(17) Uani 0.725(6) 1 d . . P A 1
O28A O 0.8640(7) 0.4608(8) 0.5504(6) 0.0124(18) Uani 0.725(6) 1 d . . P A 1
W1B W 0.5498(11) 0.8218(7) 0.3547(8) 0.0073(11) Uani 0.275(6) 1 d . . P A 2
W2B W 0.6441(10) 0.9308(10) 0.4595(8) 0.0108(14) Uani 0.275(6) 1 d . U P A 2
W3B W 0.8122(6) 0.9061(7) 0.2691(6) 0.0085(10) Uani 0.275(6) 1 d . . P A 2
W4B W 0.6178(14) 0.5739(14) 0.3578(10) 0.0101(17) Uani 0.275(6) 1 d . . P A 2
W5B W 0.4303(7) 0.5907(7) 0.5711(4) 0.0072(9) Uani 0.275(6) 1 d . U P A 2
W6B W 0.5119(8) 0.7093(9) 0.6788(8) 0.0077(10) Uani 0.275(6) 1 d . . P A 2
W7B W 0.8002(14) 0.7981(12) 0.5951(12) 0.0111(18) Uani 0.275(6) 1 d . U P A 2
W8B W 0.9734(8) 0.7857(8) 0.4012(5) 0.0072(9) Uani 0.275(6) 1 d . . P A 2
W9B W 0.8817(6) 0.6563(6) 0.2844(6) 0.0068(9) Uani 0.275(6) 1 d . U P A 2
W10B W 0.7603(10) 0.4516(10) 0.4815(7) 0.0101(14) Uani 0.275(6) 1 d . U P A 2
W11B W 0.5779(6) 0.4807(6) 0.6919(6) 0.0071(9) Uani 0.275(6) 1 d . . P A 2
W12B W 0.8685(13) 0.5727(13) 0.5966(10) 0.0100(16) Uani 0.275(6) 1 d . . P A 2
S1B S 0.4412(9) 0.8650(10) 0.2886(7) 0.013(2) Uani 0.275(6) 1 d . U P A 2
S2B S 0.6080(12) 1.0650(10) 0.4822(10) 0.016(3) Uani 0.275(6) 1 d . . P A 2
S3B S 0.9089(10) 1.0263(9) 0.1385(9) 0.008(3) Uani 0.275(6) 1 d . U P A 2
S4B S 0.5391(10) 0.5213(8) 0.2927(6) 0.0111(18) Uani 0.275(6) 1 d . . P A 2
S5B S 0.2677(16) 0.5486(16) 0.5967(12) 0.019(3) Uani 0.275(6) 1 d . . P A 2
S6B S 0.4227(11) 0.7568(10) 0.7851(10) 0.014(3) Uani 0.275(6) 1 d . . P A 2
S7B S 0.8255(10) 0.8816(7) 0.6688(6) 0.0142(19) Uani 0.275(6) 1 d . . P A 2
S8B S 1.1407(13) 0.8460(13) 0.3235(10) 0.014(3) Uani 0.275(6) 1 d . . P A 2
S9B S 1.0087(10) 0.6616(10) 0.1608(8) 0.015(3) Uani 0.275(6) 1 d . U P A 2
S10B S 0.7916(10) 0.3024(9) 0.5107(10) 0.014(2) Uani 0.275(6) 1 d . . P A 2
S11B S 0.5350(16) 0.3415(16) 0.8079(15) 0.015(4) Uani 0.275(6) 1 d . . P A 2
S12B S 0.9417(11) 0.4784(10) 0.6797(9) 0.016(2) Uani 0.275(6) 1 d . . P A 2
O1B O 0.6831(15) 0.8002(14) 0.4137(13) 0.003(4) Uani 0.275(6) 1 d . U P A 2
O2B O 0.7296(16) 0.6168(14) 0.4239(14) 0.004(3) Uani 0.275(6) 1 d . U P A 2
O3B O 0.5961(18) 0.6389(16) 0.5679(15) 0.011(4) Uani 0.275(6) 1 d . U P A 2
O4B O 0.8016(16) 0.7071(15) 0.5083(14) 0.004(4) Uani 0.275(6) 1 d . U P A 2
O5B O 0.551(2) 0.918(2) 0.4047(18) 0.010(5) Uani 0.275(6) 1 d . U P A 2
O6B O 0.7556(18) 0.9840(19) 0.3392(16) 0.006(4) Uani 0.275(6) 1 d . U P A 2
O7B O 0.6821(18) 0.8995(19) 0.2540(16) 0.009(4) Uani 0.275(6) 1 d . U P A 2
O8B O 0.600(2) 0.7095(17) 0.3227(16) 0.007(5) Uani 0.275(6) 1 d . U P A 2
O9B O 0.468(2) 0.7246(16) 0.4732(15) 0.006(4) Uani 0.275(6) 1 d . U P A 2
O10B O 0.547(2) 0.824(2) 0.572(2) 0.020(6) Uani 0.275(6) 1 d . U P A 2
O11B O 0.748(2) 0.897(2) 0.5127(18) 0.008(5) Uani 0.275(6) 1 d . U P A 2
O12B O 0.906(2) 0.8728(18) 0.3331(18) 0.010(5) Uani 0.275(6) 1 d . U P A 2
O13B O 0.847(2) 0.7882(17) 0.2483(18) 0.010(5) Uani 0.275(6) 1 d . U P A 2
O14B O 0.508(2) 0.5477(17) 0.4751(15) 0.006(5) Uani 0.275(6) 1 d . U P A 2
O15B O 0.403(2) 0.6611(16) 0.6527(17) 0.007(4) Uani 0.275(6) 1 d . U P A 2
O16B O 0.657(2) 0.737(2) 0.6642(18) 0.012(6) Uani 0.275(6) 1 d . U P A 2
O17B O 0.936(2) 0.8404(18) 0.4921(17) 0.008(5) Uani 0.275(6) 1 d . U P A 2
O18B O 0.954(2) 0.6978(16) 0.3442(17) 0.007(4) Uani 0.275(6) 1 d . U P A 2
O19B O 0.7594(19) 0.6119(19) 0.2680(17) 0.006(5) Uani 0.275(6) 1 d . U P A 2
O20B O 0.6672(19) 0.4559(19) 0.4231(17) 0.008(5) Uani 0.275(6) 1 d . U P A 2
O21B O 0.456(2) 0.4810(18) 0.6604(19) 0.012(5) Uani 0.275(6) 1 d . U P A 2
O22B O 0.520(2) 0.5707(18) 0.7490(19) 0.011(5) Uani 0.275(6) 1 d . U P A 2
O23B O 0.844(2) 0.6786(17) 0.6443(17) 0.007(5) Uani 0.275(6) 1 d . U P A 2
O24B O 0.985(2) 0.6594(18) 0.4968(17) 0.009(5) Uani 0.275(6) 1 d . U P A 2
O25B O 0.8738(19) 0.5204(19) 0.3622(17) 0.008(5) Uani 0.275(6) 1 d . U P A 2
O26B O 0.648(2) 0.444(2) 0.588(2) 0.018(6) Uani 0.275(6) 1 d . U P A 2
O27B O 0.7166(18) 0.527(2) 0.6741(17) 0.008(5) Uani 0.275(6) 1 d . U P A 2
O28B O 0.849(2) 0.505(2) 0.5300(17) 0.011(5) Uani 0.275(6) 1 d . U P A 2
N1X N 0.2701(13) 1.0894(12) 0.9322(10) 0.013(3) Uani 0.5 1 d . U P . .
C1X C 0.1718(13) 1.0156(13) 1.1073(11) 0.015(3) Uani 0.5 1 d . U P . .
H1XA H 0.172607 1.067268 1.130872 0.023 Uiso 0.5 1 calc R U P . .
H1XB H 0.206714 0.961134 1.134760 0.023 Uiso 0.5 1 calc R U P . .
H1XC H 0.098075 0.989366 1.123221 0.023 Uiso 0.5 1 calc R U P . .
C2X C 0.2285(12) 1.0593(11) 1.0067(11) 0.007(3) Uani 0.5 1 d . U P . .
C3Y C 0.2242(13) 1.3364(12) 0.8492(11) 0.015(3) Uani 0.5 1 d . U P . .
H3YA H 0.169799 1.359044 0.824430 0.022 Uiso 0.5 1 calc R U P . .
H3YB H 0.249164 1.278782 0.835878 0.022 Uiso 0.5 1 calc R U P . .
H3YC H 0.284037 1.390879 0.820392 0.022 Uiso 0.5 1 calc R U P . .
C4Y C 0.1788(11) 1.3075(11) 0.9488(10) 0.006(3) Uani 0.5 1 d . U P . .
N2Y N 0.1373(13) 1.2812(12) 1.0251(10) 0.015(3) Uani 0.5 1 d . U P . .

loop_
_atom_site_aniso_label
_atom_site_aniso_U_11
_atom_site_aniso_U_22
_atom_site_aniso_U_33
_atom_site_aniso_U_23
_atom_site_aniso_U_13
_atom_site_aniso_U_12
P1 0.0191(12) 0.0162(11) 0.0133(11) -0.0058(9) -0.0072(9) 0.0035(9)
C111 0.016(4) 0.015(4) 0.017(4) -0.004(3) -0.008(4) 0.000(3)
C112 0.024(5) 0.023(5) 0.017(5) -0.008(4) -0.008(4) 0.007(4)
C113 0.026(5) 0.022(5) 0.019(5) -0.011(4) -0.006(4) 0.010(4)
C114 0.024(5) 0.028(5) 0.027(5) -0.006(4) -0.017(4) 0.006(4)
C115 0.028(5) 0.029(5) 0.022(5) -0.005(4) -0.019(4) 0.002(4)
C116 0.024(5) 0.026(5) 0.019(5) -0.003(4) -0.009(4) -0.001(4)
C121 0.017(4) 0.019(5) 0.012(4) -0.005(4) -0.004(3) 0.005(4)
C122 0.033(6) 0.016(5) 0.027(5) -0.005(4) -0.015(5) 0.003(4)
C123 0.039(6) 0.030(6) 0.022(5) -0.013(5) -0.013(5) 0.007(5)
C124 0.025(5) 0.026(5) 0.018(5) -0.003(4) -0.008(4) 0.005(4)
C125 0.026(5) 0.024(5) 0.020(5) -0.006(4) -0.009(4) 0.002(4)
C126 0.016(4) 0.018(5) 0.019(5) -0.004(4) -0.002(4) 0.000(4)
C131 0.026(5) 0.017(5) 0.017(4) -0.009(4) -0.005(4) -0.002(4)
C132 0.033(6) 0.031(6) 0.037(6) -0.022(5) -0.016(5) 0.012(5)
C133 0.040(7) 0.041(7) 0.044(7) -0.030(6) -0.010(6) 0.011(5)
C134 0.074(10) 0.029(6) 0.032(6) -0.022(5) -0.013(6) 0.006(6)
C135 0.060(8) 0.034(6) 0.037(7) -0.022(5) -0.024(6) 0.003(6)
C136 0.027(6) 0.038(6) 0.030(6) -0.018(5) -0.015(5) 0.000(5)
C141 0.015(4) 0.014(4) 0.025(5) -0.005(4) -0.009(4) -0.001(3)
C142 0.030(6) 0.026(5) 0.026(5) -0.001(4) -0.012(5) 0.005(4)
C143 0.023(6) 0.051(8) 0.031(6) -0.007(6) -0.012(5) -0.001(5)
C144 0.019(5) 0.025(5) 0.021(5) -0.004(4) -0.002(4) -0.003(4)
C145 0.026(5) 0.022(5) 0.022(5) -0.001(4) -0.009(4) 0.000(4)
C146 0.021(5) 0.023(5) 0.024(5) -0.009(4) -0.011(4) 0.004(4)
P2 0.0149(10) 0.0117(10) 0.0129(10) -0.0050(9) -0.0049(9) 0.0019(8)
C211 0.021(5) 0.021(5) 0.012(4) -0.007(4) -0.005(4) 0.003(4)
C212 0.021(5) 0.033(6) 0.025(5) -0.015(4) -0.013(4) 0.009(4)
C213 0.032(6) 0.069(9) 0.033(6) -0.035(6) -0.017(5) 0.033(6)
C214 0.061(9) 0.046(7) 0.022(5) -0.018(5) -0.022(6) 0.042(7)
C215 0.068(9) 0.022(5) 0.023(5) -0.012(4) -0.017(6) 0.031(6)
C216 0.044(7) 0.020(5) 0.016(5) -0.010(4) -0.008(4) 0.008(4)
C221 0.015(4) 0.011(4) 0.009(4) 0.000(3) 0.000(3) 0.001(3)
C222 0.014(4) 0.014(4) 0.013(4) -0.005(4) -0.005(3) 0.002(3)
C223 0.013(4) 0.022(5) 0.010(4) -0.007(4) 0.001(3) 0.006(3)
C224 0.020(5) 0.010(4) 0.015(4) -0.006(4) -0.004(4) -0.001(3)
C225 0.016(4) 0.023(5) 0.017(5) -0.010(4) -0.006(4) -0.001(4)
C226 0.017(5) 0.026(5) 0.019(5) -0.010(4) -0.009(4) 0.005(4)
C231 0.022(5) 0.020(4) 0.014(4) -0.010(4) -0.008(4) 0.003(4)
C232 0.028(5) 0.022(5) 0.023(5) -0.012(4) -0.008(4) 0.009(4)
C233 0.042(7) 0.027(5) 0.016(5) -0.008(4) -0.006(5) 0.009(5)
C234 0.034(6) 0.040(6) 0.016(5) -0.006(5) -0.009(4) 0.002(5)
C235 0.043(7) 0.028(6) 0.024(5) 0.000(4) -0.016(5) 0.018(5)
C236 0.023(5) 0.031(6) 0.021(5) -0.009(5) -0.009(4) 0.011(4)
C241 0.018(5) 0.011(4) 0.021(5) -0.004(4) -0.009(4) 0.002(3)
C242 0.022(5) 0.031(5) 0.024(5) -0.014(4) -0.005(4) -0.001(4)
C243 0.022(5) 0.031(6) 0.021(5) -0.014(4) -0.005(4) 0.000(4)
C244 0.017(5) 0.023(5) 0.026(5) -0.004(4) -0.009(4) -0.005(4)
C245 0.020(5) 0.020(5) 0.025(5) -0.006(4) -0.005(4) -0.002(4)
C246 0.023(5) 0.022(5) 0.020(5) -0.010(4) -0.012(4) 0.002(4)
P3 0.0135(10) 0.0122(10) 0.0143(11) -0.0052(9) -0.0043(9) 0.0014(8)
C311 0.023(5) 0.018(5) 0.023(5) -0.014(4) -0.011(4) 0.012(4)
C312 0.023(5) 0.023(5) 0.022(5) -0.014(4) -0.006(4) 0.007(4)
C313 0.021(5) 0.040(6) 0.027(5) -0.020(5) -0.012(4) 0.014(4)
C314 0.036(6) 0.055(8) 0.020(5) -0.018(5) -0.010(5) 0.030(6)
C315 0.059(8) 0.022(5) 0.015(5) -0.006(4) -0.012(5) 0.020(5)
C316 0.035(6) 0.013(4) 0.016(5) -0.004(4) -0.008(4) 0.003(4)
C321 0.017(4) 0.012(4) 0.011(4) -0.001(3) -0.004(3) 0.000(3)
C322 0.027(5) 0.021(5) 0.020(5) -0.010(4) -0.002(4) 0.001(4)
C323 0.024(5) 0.041(6) 0.027(6) -0.023(5) -0.005(4) 0.001(5)
C324 0.031(6) 0.037(6) 0.014(5) -0.014(4) -0.004(4) 0.001(5)
C325 0.037(6) 0.032(6) 0.019(5) -0.002(5) -0.007(5) 0.005(5)
C326 0.034(6) 0.028(6) 0.014(5) -0.008(4) -0.004(4) 0.008(5)
C331 0.013(4) 0.018(4) 0.013(4) -0.008(4) -0.002(3) 0.000(3)
C332 0.008(4) 0.020(4) 0.015(4) -0.009(4) -0.002(3) 0.005(3)
C333 0.016(5) 0.033(6) 0.017(5) -0.012(4) -0.005(4) 0.004(4)
C334 0.020(5) 0.023(5) 0.019(5) -0.010(4) -0.003(4) 0.004(4)
C335 0.019(5) 0.018(4) 0.015(4) -0.002(4) -0.006(4) 0.004(4)
C336 0.013(4) 0.022(5) 0.018(5) -0.007(4) -0.007(4) 0.003(4)
C341 0.018(5) 0.019(5) 0.016(5) -0.005(4) -0.005(4) -0.004(4)
C342 0.025(5) 0.025(5) 0.016(5) -0.006(4) -0.007(4) -0.005(4)
C343 0.029(5) 0.024(5) 0.036(6) -0.017(5) -0.020(5) 0.004(4)
C344 0.017(5) 0.019(5) 0.034(6) -0.010(4) -0.010(4) 0.002(4)
C345 0.022(5) 0.021(5) 0.021(5) -0.001(4) -0.006(4) -0.007(4)
C346 0.021(5) 0.022(5) 0.014(5) -0.005(4) -0.003(4) -0.003(4)
P4 0.0164(11) 0.0149(11) 0.0132(11) -0.0061(9) -0.0045(9) 0.0019(9)
C411 0.014(4) 0.017(4) 0.016(4) -0.006(4) -0.006(3) 0.005(3)
C412 0.022(5) 0.014(4) 0.016(5) -0.003(4) -0.007(4) 0.004(4)
C413 0.022(5) 0.012(4) 0.024(5) 0.002(4) -0.006(4) 0.002(4)
C414 0.029(6) 0.028(6) 0.018(5) -0.002(4) -0.011(4) 0.008(4)
C415 0.036(6) 0.025(5) 0.017(5) -0.006(4) -0.017(5) 0.002(4)
C416 0.029(5) 0.015(4) 0.014(4) -0.004(4) -0.008(4) 0.000(4)
C421 0.021(5) 0.019(5) 0.014(4) -0.008(4) -0.002(4) 0.003(4)
C422 0.025(5) 0.029(6) 0.020(5) -0.004(4) -0.006(4) 0.001(4)
C423 0.034(6) 0.028(6) 0.018(5) 0.002(4) -0.004(5) -0.004(5)
C424 0.022(5) 0.031(6) 0.036(6) -0.009(5) -0.008(5) 0.000(4)
C425 0.024(6) 0.038(7) 0.035(6) 0.005(5) -0.014(5) -0.005(5)
C426 0.022(5) 0.037(6) 0.025(5) -0.001(5) -0.009(4) -0.003(4)
C431 0.025(5) 0.020(5) 0.009(4) -0.004(4) -0.001(4) -0.001(4)
C432 0.034(6) 0.023(5) 0.033(6) -0.012(5) -0.014(5) 0.003(4)
C433 0.053(8) 0.050(8) 0.042(7) -0.024(6) -0.025(6) -0.004(6)
C434 0.057(8) 0.036(6) 0.030(6) -0.023(5) -0.011(6) 0.001(6)
C435 0.048(7) 0.031(6) 0.027(6) -0.020(5) -0.008(5) 0.012(5)
C436 0.027(5) 0.040(6) 0.033(6) -0.024(5) -0.011(5) 0.010(5)
C441 0.017(4) 0.016(4) 0.015(4) -0.006(3) -0.007(4) 0.005(3)
C442 0.019(5) 0.031(5) 0.015(5) -0.008(4) -0.005(4) 0.000(4)
C443 0.023(5) 0.028(5) 0.023(5) -0.002(4) -0.012(4) -0.002(4)
C444 0.022(5) 0.019(5) 0.037(6) -0.012(4) -0.017(5) 0.009(4)
C445 0.027(5) 0.032(5) 0.027(5) -0.018(5) -0.015(4) 0.009(4)
C446 0.027(5) 0.022(5) 0.015(5) -0.004(4) -0.009(4) 0.004(4)
Si1 0.0100(8) 0.0082(8) 0.0077(8) -0.0021(6) -0.0038(6) 0.0011(6)
W1A 0.0111(5) 0.0086(11) 0.0095(5) -0.0034(7) -0.0041(3) 0.0025(8)
W2A 0.0101(6) 0.0073(5) 0.0076(9) -0.0030(6) -0.0032(6) 0.0014(4)
W3A 0.0110(10) 0.0096(6) 0.0080(6) -0.0025(4) -0.0021(7) 0.0001(6)
W4A 0.0106(8) 0.0089(8) 0.0076(8) -0.0033(6) -0.0019(6) 0.0004(7)
W5A 0.0106(4) 0.0115(5) 0.0083(9) -0.0034(7) -0.0031(7) 0.0000(3)
W6A 0.0078(11) 0.0115(9) 0.0070(9) -0.0038(7) -0.0011(7) 0.0009(7)
W7A 0.0100(9) 0.0084(7) 0.0075(7) -0.0035(5) -0.0025(6) 0.0008(6)
W8A 0.0084(7) 0.0123(4) 0.0091(10) -0.0053(7) -0.0008(7) 0.0003(4)
W9A 0.0092(9) 0.0102(8) 0.0078(7) -0.0034(6) -0.0023(6) 0.0005(6)
W10A 0.0101(6) 0.0082(5) 0.0073(9) -0.0034(6) -0.0032(6) 0.0014(4)
W11A 0.0103(10) 0.0100(5) 0.0073(6) -0.0033(4) -0.0013(6) 0.0009(6)
W12A 0.0102(10) 0.0134(12) 0.0099(6) -0.0039(6) -0.0042(6) 0.0021(8)
S1A 0.0194(19) 0.0153(19) 0.0146(17) -0.0036(15) -0.0087(15) 0.0041(17)
S2A 0.020(2) 0.0094(19) 0.015(2) -0.005(2) -0.005(2) 0.0040(14)
S3A 0.016(2) 0.0130(19) 0.0131(18) -0.0039(14) -0.0011(18) 0.0026(17)
S4A 0.015(2) 0.0170(17) 0.0122(16) -0.0090(13) -0.0031(15) -0.0007(15)
S5A 0.012(2) 0.020(3) 0.016(3) -0.008(3) 0.000(2) -0.0018(15)
S6A 0.0118(19) 0.016(2) 0.0091(16) -0.0054(19) 0.0001(13) 0.0018(18)
S7A 0.017(2) 0.0186(18) 0.0142(16) -0.0083(14) -0.0063(15) 0.0006(16)
S8A 0.0082(18) 0.025(3) 0.014(3) -0.010(2) -0.004(2) -0.0012(15)
S9A 0.0110(17) 0.016(2) 0.0094(16) -0.0076(15) -0.0017(13) 0.0035(15)
S10A 0.0215(19) 0.0109(18) 0.016(2) -0.0086(19) -0.008(2) 0.0061(13)
S11A 0.022(3) 0.015(3) 0.010(2) -0.0020(16) -0.001(3) -0.001(2)
S12A 0.016(2) 0.021(2) 0.0152(19) -0.0079(18) -0.0093(16) 0.0077(16)
O1A 0.015(4) 0.012(4) 0.009(4) -0.003(3) -0.006(3) 0.000(3)
O2A 0.011(4) 0.011(4) 0.011(4) -0.003(3) -0.003(3) 0.001(3)
O3A 0.009(3) 0.008(3) 0.004(3) 0.000(3) 0.000(3) 0.002(3)
O4A 0.014(4) 0.008(3) 0.008(4) -0.005(3) -0.002(3) 0.004(3)
O5A 0.012(4) 0.012(4) 0.010(4) -0.006(3) -0.004(3) 0.001(3)
O6A 0.017(4) 0.009(4) 0.007(4) -0.002(3) -0.004(3) 0.005(3)
O7A 0.012(4) 0.015(4) 0.014(4) -0.007(3) -0.005(3) 0.000(3)
O8A 0.009(4) 0.014(4) 0.011(4) -0.006(3) -0.001(3) 0.000(3)
O9A 0.013(4) 0.017(4) 0.009(4) -0.004(3) -0.002(3) 0.002(3)
O10A 0.011(4) 0.010(4) 0.008(4) 0.001(3) -0.001(3) 0.000(3)
O11A 0.013(4) 0.016(4) 0.010(4) -0.007(4) -0.003(3) 0.001(3)
O12A 0.010(4) 0.013(4) 0.011(4) -0.008(3) -0.002(3) 0.000(3)
O13A 0.016(4) 0.013(4) 0.006(4) -0.004(3) -0.001(4) 0.004(3)
O14A 0.015(3) 0.014(3) 0.014(3) -0.006(2) -0.007(2) -0.001(2)
O15A 0.011(4) 0.009(4) 0.013(4) -0.002(3) -0.004(4) 0.003(3)
O16A 0.017(4) 0.010(4) 0.011(4) -0.001(4) -0.006(3) -0.001(3)
O17A 0.013(4) 0.011(4) 0.009(4) -0.001(3) -0.002(3) -0.002(3)
O18A 0.012(4) 0.009(4) 0.009(4) -0.002(3) -0.003(4) 0.003(3)
O19A 0.011(4) 0.014(4) 0.012(4) -0.006(4) -0.005(3) 0.001(3)
O20A 0.015(4) 0.013(4) 0.010(4) -0.006(4) -0.004(3) 0.001(3)
O21A 0.012(4) 0.014(4) 0.009(4) -0.004(3) -0.001(4) -0.002(3)
O22A 0.015(4) 0.013(4) 0.008(4) -0.003(3) -0.007(4) 0.005(3)
O23A 0.012(4) 0.014(4) 0.015(4) -0.006(3) -0.006(4) -0.002(3)
O24A 0.014(5) 0.019(4) 0.011(4) -0.008(3) -0.002(4) 0.001(3)
O25A 0.015(4) 0.012(4) 0.014(4) -0.005(4) -0.007(3) 0.004(3)
O26A 0.013(4) 0.018(5) 0.007(4) -0.005(4) 0.001(3) -0.004(3)
O27A 0.018(4) 0.008(4) 0.008(4) -0.002(3) -0.002(3) 0.001(3)
O28A 0.012(4) 0.014(4) 0.006(4) -0.001(3) -0.001(3) 0.004(3)
W1B 0.0107(14) 0.006(3) 0.0070(12) -0.0023(17) -0.0055(9) 0.0035(18)
W2B 0.0146(18) 0.0124(14) 0.008(2) -0.0053(13) -0.0067(12) 0.0044(11)
W3B 0.010(3) 0.0081(15) 0.0035(14) 0.0002(10) -0.0012(16) -0.0001(15)
W4B 0.013(3) 0.012(3) 0.010(2) -0.0071(16) -0.0067(18) 0.0011(17)
W5B 0.0077(13) 0.0090(11) 0.005(2) -0.0006(15) -0.0054(15) 0.0009(8)
W6B 0.004(2) 0.013(3) 0.0033(19) -0.0029(17) 0.0016(16) 0.0017(17)
W7B 0.012(2) 0.012(3) 0.011(2) -0.0060(16) -0.0058(15) 0.0008(16)
W8B 0.0038(16) 0.0100(11) 0.007(2) -0.0049(18) -0.0004(17) 0.0013(9)
W9B 0.006(2) 0.0079(19) 0.0054(15) -0.0032(13) -0.0008(13) 0.0015(14)
W10B 0.0144(18) 0.0094(13) 0.008(2) -0.0039(14) -0.0063(12) 0.0033(10)
W11B 0.007(2) 0.0071(13) 0.0030(13) -0.0008(9) 0.0009(15) 0.0007(13)
W12B 0.0074(17) 0.016(4) 0.0049(16) -0.0007(18) -0.0036(11) 0.000(2)
S1B 0.013(3) 0.015(3) 0.011(3) -0.004(2) -0.007(2) 0.005(2)
S2B 0.023(6) 0.014(5) 0.010(6) -0.003(5) -0.007(6) 0.007(4)
S3B 0.009(4) 0.007(3) 0.006(3) -0.003(2) 0.001(3) 0.001(2)
S4B 0.008(5) 0.015(4) 0.013(4) -0.009(3) -0.004(4) -0.001(4)
S5B 0.015(5) 0.024(8) 0.020(9) -0.012(8) -0.005(7) 0.000(5)
S6B 0.018(6) 0.008(6) 0.014(5) -0.005(5) -0.005(4) 0.000(5)
S7B 0.017(5) 0.013(4) 0.017(4) -0.009(3) -0.007(4) 0.003(4)
S8B 0.013(5) 0.022(6) 0.011(7) -0.006(6) -0.010(5) 0.002(4)
S9B 0.016(4) 0.016(4) 0.014(3) -0.006(3) -0.006(2) 0.001(3)
S10B 0.024(5) 0.015(5) 0.007(5) -0.004(5) -0.011(5) 0.008(4)
S11B 0.026(10) 0.011(6) 0.003(5) -0.001(4) -0.002(7) -0.004(6)
S12B 0.021(6) 0.019(6) 0.018(6) -0.010(5) -0.013(5) 0.007(5)
O1B 0.003(4) 0.003(4) 0.003(4) -0.001(2) -0.001(2) 0.0006(16)
O2B 0.004(4) 0.004(3) 0.004(4) -0.001(2) -0.0015(18) 0.0006(15)
O3B 0.011(5) 0.011(5) 0.011(5) -0.004(2) -0.004(2) 0.0019(16)
O4B 0.004(4) 0.004(4) 0.004(4) -0.002(2) -0.002(2) 0.0008(16)
O5B 0.011(6) 0.011(6) 0.010(6) -0.005(3) -0.004(3) 0.001(3)
O6B 0.007(5) 0.006(5) 0.006(5) -0.003(3) -0.002(3) 0.001(3)
O7B 0.009(5) 0.010(5) 0.008(5) -0.003(3) -0.004(3) 0.001(3)
O8B 0.007(5) 0.006(5) 0.008(5) -0.003(3) -0.002(3) 0.002(3)
O9B 0.005(5) 0.007(5) 0.006(5) -0.002(3) -0.003(3) -0.001(3)
O10B 0.020(7) 0.020(7) 0.021(7) -0.008(4) -0.008(4) 0.002(3)
O11B 0.007(6) 0.009(6) 0.009(6) -0.002(3) -0.004(3) 0.001(3)
O12B 0.011(5) 0.011(5) 0.009(5) -0.005(3) -0.004(3) 0.002(3)
O13B 0.009(5) 0.011(5) 0.009(5) -0.004(3) -0.005(3) 0.001(3)
O14B 0.006(5) 0.006(5) 0.005(5) -0.002(3) -0.001(3) 0.001(3)
O15B 0.007(5) 0.009(5) 0.007(5) -0.002(3) -0.004(3) 0.001(3)
O16B 0.014(6) 0.011(6) 0.012(6) -0.005(4) -0.005(3) 0.002(3)
O17B 0.009(6) 0.008(6) 0.008(6) -0.003(3) -0.003(3) 0.002(3)
O18B 0.008(5) 0.008(5) 0.007(5) -0.003(3) -0.004(3) 0.002(3)
O19B 0.006(5) 0.007(5) 0.006(5) -0.002(3) -0.003(3) 0.001(3)
O20B 0.008(6) 0.007(6) 0.008(6) -0.003(3) -0.003(3) 0.001(3)
O21B 0.012(5) 0.012(5) 0.010(5) -0.004(3) -0.004(3) 0.001(3)
O22B 0.012(5) 0.011(5) 0.012(5) -0.005(3) -0.005(3) 0.001(3)
O23B 0.007(6) 0.007(6) 0.007(6) -0.004(3) -0.001(3) 0.002(3)
O24B 0.009(6) 0.009(6) 0.009(6) -0.003(3) -0.004(3) 0.001(3)
O25B 0.008(6) 0.008(6) 0.008(6) -0.002(3) -0.004(3) 0.002(3)
O26B 0.017(6) 0.018(6) 0.019(6) -0.006(3) -0.008(3) 0.002(3)
O27B 0.008(5) 0.007(5) 0.008(5) -0.003(3) -0.002(3) 0.003(3)
O28B 0.011(6) 0.011(6) 0.011(6) -0.004(3) -0.003(3) 0.003(3)
N1X 0.017(6) 0.017(6) 0.009(6) -0.006(5) -0.007(5) 0.004(5)
C1X 0.015(3) 0.016(3) 0.015(3) -0.0054(18) -0.0054(18) 0.0033(15)
C2X 0.006(3) 0.008(3) 0.007(3) -0.0017(17) -0.0041(17) 0.0017(15)
C3Y 0.014(3) 0.015(3) 0.014(3) -0.0049(18) -0.0052(18) 0.0033(15)
C4Y 0.005(3) 0.007(3) 0.006(3) -0.0019(16) -0.0043(16) 0.0015(15)
N2Y 0.024(7) 0.017(6) 0.008(6) -0.007(5) -0.011(5) 0.005(5)

loop_
_atom_type_symbol
_atom_type_description
_atom_type_scat_dispersion_real
_atom_type_scat_dispersion_imag
_atom_type_scat_source
C C 0.0000 0.0004 'International Tables Vol C Tables 4.2.6.8 and 6.1.1.4'
H H 0.0000 0.0000 'International Tables Vol C Tables 4.2.6.8 and 6.1.1.4'
N N 0.0006 0.0009 'International Tables Vol C Tables 4.2.6.8 and 6.1.1.4'
O O 0.0020 0.0018 'International Tables Vol C Tables 4.2.6.8 and 6.1.1.4'
Si Si 0.0268 0.0230 'International Tables Vol C Tables 4.2.6.8 and 6.1.1.4'
P P 0.0362 0.0319 'International Tables Vol C Tables 4.2.6.8 and 6.1.1.4'
S S 0.0449 0.0413 'International Tables Vol C Tables 4.2.6.8 and 6.1.1.4'
W W -0.4845 2.7909 'International Tables Vol C Tables 4.2.6.8 and 6.1.1.4'

loop_
_geom_angle_atom_site_label_1
_geom_angle_atom_site_label_2
_geom_angle_atom_site_label_3
_geom_angle
_geom_angle_site_symmetry_1
_geom_angle_site_symmetry_3
_geom_angle_publ_flag
C121 P1 C131 107.7(5) . . ?
C121 P1 C141 109.4(5) . . ?
C131 P1 C141 106.5(5) . . ?
C121 P1 C111 110.9(4) . . ?
C131 P1 C111 110.7(5) . . ?
C141 P1 C111 111.5(5) . . ?
C116 C111 C112 119.6(10) . . ?
C116 C111 P1 122.2(8) . . ?
C112 C111 P1 118.1(8) . . ?
C113 C112 C111 119.9(9) . . ?
C113 C112 H112 120.0 . . ?
C111 C112 H112 120.0 . . ?
C112 C113 C114 119.9(10) . . ?
C112 C113 H113 120.0 . . ?
C114 C113 H113 120.0 . . ?
C115 C114 C113 119.0(10) . . ?
C115 C114 H114 120.5 . . ?
C113 C114 H114 120.5 . . ?
C114 C115 C116 120.8(10) . . ?
C114 C115 H115 119.6 . . ?
C116 C115 H115 119.6 . . ?
C111 C116 C115 120.6(10) . . ?
C111 C116 H116 119.7 . . ?
C115 C116 H116 119.7 . . ?
C126 C121 C122 119.5(9) . . ?
C126 C121 P1 120.8(8) . . ?
C122 C121 P1 119.7(7) . . ?
C123 C122 C121 119.8(10) . . ?
C123 C122 H122 120.1 . . ?
C121 C122 H122 120.1 . . ?
C124 C123 C122 119.1(11) . . ?
C124 C123 H123 120.4 . . ?
C122 C123 H123 120.4 . . ?
C125 C124 C123 121.2(10) . . ?
C125 C124 H124 119.4 . . ?
C123 C124 H124 119.4 . . ?
C124 C125 C126 119.6(10) . . ?
C124 C125 H125 120.2 . . ?
C126 C125 H125 120.2 . . ?
C121 C126 C125 120.7(10) . . ?
C121 C126 H126 119.6 . . ?
C125 C126 H126 119.6 . . ?
C132 C131 C136 119.8(10) . . ?
C132 C131 P1 116.5(8) . . ?
C136 C131 P1 123.6(9) . . ?
C131 C132 C133 120.1(11) . . ?
C131 C132 H132 120.0 . . ?
C133 C132 H132 120.0 . . ?
C134 C133 C132 120.7(13) . . ?
C134 C133 H133 119.6 . . ?
C132 C133 H133 119.6 . . ?
C133 C134 C135 119.7(11) . . ?
C133 C134 H134 120.2 . . ?
C135 C134 H134 120.2 . . ?
C134 C135 C136 120.4(13) . . ?
C134 C135 H135 119.8 . . ?
C136 C135 H135 119.8 . . ?
C131 C136 C135 119.3(12) . . ?
C131 C136 H136 120.3 . . ?
C135 C136 H136 120.3 . . ?
C142 C141 C146 118.5(9) . . ?
C142 C141 P1 120.4(8) . . ?
C146 C141 P1 120.7(8) . . ?
C143 C142 C141 121.3(10) . . ?
C143 C142 H142 119.4 . . ?
C141 C142 H142 119.4 . . ?
C142 C143 C144 120.2(11) . . ?
C142 C143 H143 119.9 . . ?
C144 C143 H143 119.9 . . ?
C145 C144 C143 118.4(10) . . ?
C145 C144 H144 120.8 . . ?
C143 C144 H144 120.8 . . ?
C146 C145 C144 120.9(10) . . ?
C146 C145 H145 119.6 . . ?
C144 C145 H145 119.6 . . ?
C145 C146 C141 120.8(10) . . ?
C145 C146 H146 119.6 . . ?
C141 C146 H146 119.6 . . ?
C221 P2 C211 111.0(5) . . ?
C221 P2 C241 111.2(5) . . ?
C211 P2 C241 108.4(5) . . ?
C221 P2 C231 111.1(4) . . ?
C211 P2 C231 106.0(5) . . ?
C241 P2 C231 108.9(5) . . ?
C216 C211 C212 118.3(10) . . ?
C216 C211 P2 121.9(9) . . ?
C212 C211 P2 119.5(8) . . ?
C213 C212 C211 119.7(12) . . ?
C213 C212 H212 120.2 . . ?
C211 C212 H212 120.2 . . ?
C212 C213 C214 119.6(13) . . ?
C212 C213 H213 120.2 . . ?
C214 C213 H213 120.2 . . ?
C215 C214 C213 120.6(11) . . ?
C215 C214 H214 119.7 . . ?
C213 C214 H214 119.7 . . ?
C216 C215 C214 121.8(11) . . ?
C216 C215 H215 119.1 . . ?
C214 C215 H215 119.1 . . ?
C215 C216 C211 120.1(12) . . ?
C215 C216 H216 120.0 . . ?
C211 C216 H216 120.0 . . ?
C226 C221 C222 118.7(9) . . ?
C226 C221 P2 121.9(7) . . ?
C222 C221 P2 119.3(8) . . ?
C223 C222 C221 120.2(9) . . ?
C223 C222 H222 119.9 . . ?
C221 C222 H222 119.9 . . ?
C222 C223 C224 120.0(9) . . ?
C222 C223 H223 120.0 . . ?
C224 C223 H223 120.0 . . ?
C225 C224 C223 120.5(9) . . ?
C225 C224 H224 119.8 . . ?
C223 C224 H224 119.8 . . ?
C226 C225 C224 120.5(9) . . ?
C226 C225 H225 119.8 . . ?
C224 C225 H225 119.8 . . ?
C225 C226 C221 120.2(9) . . ?
C225 C226 H226 119.9 . . ?
C221 C226 H226 119.9 . . ?
C236 C231 C232 119.5(9) . . ?
C236 C231 P2 122.7(8) . . ?
C232 C231 P2 117.7(8) . . ?
C233 C232 C231 119.6(10) . . ?
C233 C232 H232 120.2 . . ?
C231 C232 H232 120.2 . . ?
C234 C233 C232 119.8(10) . . ?
C234 C233 H233 120.1 . . ?
C232 C233 H233 120.1 . . ?
C235 C234 C233 119.9(10) . . ?
C235 C234 H234 120.1 . . ?
C233 C234 H234 120.1 . . ?
C234 C235 C236 121.0(11) . . ?
C234 C235 H235 119.5 . . ?
C236 C235 H235 119.5 . . ?
C235 C236 C231 120.1(10) . . ?
C235 C236 H236 120.0 . . ?
C231 C236 H236 120.0 . . ?
C242 C241 C246 119.9(9) . . ?
C242 C241 P2 119.3(8) . . ?
C246 C241 P2 120.2(8) . . ?
C243 C242 C241 120.3(10) . . ?
C243 C242 H242 119.8 . . ?
C241 C242 H242 119.8 . . ?
C242 C243 C244 119.4(10) . . ?
C242 C243 H243 120.3 . . ?
C244 C243 H243 120.3 . . ?
C243 C244 C245 120.6(9) . . ?
C243 C244 H244 119.7 . . ?
C245 C244 H244 119.7 . . ?
C246 C245 C244 120.3(10) . . ?
C246 C245 H245 119.9 . . ?
C244 C245 H245 119.9 . . ?
C245 C246 C241 119.5(9) . . ?
C245 C246 H246 120.3 . . ?
C241 C246 H246 120.3 . . ?
C341 P3 C321 109.5(5) . . ?
C341 P3 C331 110.3(5) . . ?
C321 P3 C331 111.0(4) . . ?
C341 P3 C311 109.8(5) . . ?
C321 P3 C311 105.3(5) . . ?
C331 P3 C311 110.9(5) . . ?
C312 C311 C316 120.9(10) . . ?
C312 C311 P3 118.9(8) . . ?
C316 C311 P3 120.1(8) . . ?
C313 C312 C311 119.7(10) . . ?
C313 C312 H312 120.2 . . ?
C311 C312 H312 120.2 . . ?
C312 C313 C314 121.1(11) . . ?
C312 C313 H313 119.4 . . ?
C314 C313 H313 119.4 . . ?
C313 C314 C315 120.1(11) . . ?
C313 C314 H314 120.0 . . ?
C315 C314 H314 120.0 . . ?
C314 C315 C316 119.2(11) . . ?
C314 C315 H315 120.4 . . ?
C316 C315 H315 120.4 . . ?
C311 C316 C315 118.9(11) . . ?
C311 C316 H316 120.5 . . ?
C315 C316 H316 120.5 . . ?
C322 C321 C326 119.8(9) . . ?
C322 C321 P3 118.7(7) . . ?
C326 C321 P3 121.4(7) . . ?
C321 C322 C323 119.7(10) . . ?
C321 C322 H322 120.1 . . ?
C323 C322 H322 120.1 . . ?
C324 C323 C322 121.1(10) . . ?
C324 C323 H323 119.5 . . ?
C322 C323 H323 119.5 . . ?
C323 C324 C325 120.9(10) . . ?
C323 C324 H324 119.6 . . ?
C325 C324 H324 119.6 . . ?
C324 C325 C326 118.6(11) . . ?
C324 C325 H325 120.7 . . ?
C326 C325 H325 120.7 . . ?
C321 C326 C325 119.8(10) . . ?
C321 C326 H326 120.1 . . ?
C325 C326 H326 120.1 . . ?
C336 C331 C332 121.0(9) . . ?
C336 C331 P3 118.9(7) . . ?
C332 C331 P3 119.9(7) . . ?
C333 C332 C331 119.6(9) . . ?
C333 C332 H332 120.2 . . ?
C331 C332 H332 120.2 . . ?
C332 C333 C334 119.5(10) . . ?
C332 C333 H333 120.3 . . ?
C334 C333 H333 120.3 . . ?
C335 C334 C333 120.1(10) . . ?
C335 C334 H334 119.9 . . ?
C333 C334 H334 119.9 . . ?
C334 C335 C336 120.7(10) . . ?
C334 C335 H335 119.6 . . ?
C336 C335 H335 119.6 . . ?
C331 C336 C335 118.9(9) . . ?
C331 C336 H336 120.5 . . ?
C335 C336 H336 120.5 . . ?
C342 C341 C346 120.8(9) . . ?
C342 C341 P3 120.0(8) . . ?
C346 C341 P3 118.6(8) . . ?
C343 C342 C341 119.6(10) . . ?
C343 C342 H342 120.2 . . ?
C341 C342 H342 120.2 . . ?
C342 C343 C344 120.5(10) . . ?
C342 C343 H343 119.8 . . ?
C344 C343 H343 119.8 . . ?
C345 C344 C343 119.7(10) . . ?
C345 C344 H344 120.2 . . ?
C343 C344 H344 120.2 . . ?
C344 C345 C346 121.3(10) . . ?
C344 C345 H345 119.3 . . ?
C346 C345 H345 119.3 . . ?
C345 C346 C341 118.0(10) . . ?
C345 C346 H346 121.0 . . ?
C341 C346 H346 121.0 . . ?
C441 P4 C421 110.8(5) . . ?
C441 P4 C431 111.4(5) . . ?
C421 P4 C431 106.4(5) . . ?
C441 P4 C411 110.3(4) . . ?
C421 P4 C411 109.3(5) . . ?
C431 P4 C411 108.6(5) . . ?
C416 C411 C412 121.0(9) . . ?
C416 C411 P4 120.6(7) . . ?
C412 C411 P4 118.4(7) . . ?
C413 C412 C411 118.1(9) . . ?
C413 C412 H412 120.9 . . ?
C411 C412 H412 120.9 . . ?
C414 C413 C412 121.1(9) . . ?
C414 C413 H413 119.4 . . ?
C412 C413 H413 119.4 . . ?
C413 C414 C415 119.7(10) . . ?
C413 C414 H414 120.1 . . ?
C415 C414 H414 120.1 . . ?
C416 C415 C414 120.3(10) . . ?
C416 C415 H415 119.8 . . ?
C414 C415 H415 119.8 . . ?
C411 C416 C415 119.7(10) . . ?
C411 C416 H416 120.1 . . ?
C415 C416 H416 120.1 . . ?
C426 C421 C422 120.9(10) . . ?
C426 C421 P4 120.0(8) . . ?
C422 C421 P4 118.6(8) . . ?
C421 C422 C423 118.3(11) . . ?
C421 C422 H422 120.8 . . ?
C423 C422 H422 120.8 . . ?
C424 C423 C422 120.7(11) . . ?
C424 C423 H423 119.6 . . ?
C422 C423 H423 119.6 . . ?
C425 C424 C423 119.9(11) . . ?
C425 C424 H424 120.1 . . ?
C423 C424 H424 120.1 . . ?
C424 C425 C426 121.6(11) . . ?
C424 C425 H425 119.2 . . ?
C426 C425 H425 119.2 . . ?
C421 C426 C425 118.6(10) . . ?
C421 C426 H426 120.7 . . ?
C425 C426 H426 120.7 . . ?
C432 C431 C436 121.2(10) . . ?
C432 C431 P4 122.8(9) . . ?
C436 C431 P4 116.1(8) . . ?
C431 C432 C433 118.6(12) . . ?
C431 C432 H432 120.7 . . ?
C433 C432 H432 120.7 . . ?
C434 C433 C432 120.9(13) . . ?
C434 C433 H433 119.6 . . ?
C432 C433 H433 119.6 . . ?
C433 C434 C435 121.5(12) . . ?
C433 C434 H434 119.3 . . ?
C435 C434 H434 119.3 . . ?
C436 C435 C434 118.1(12) . . ?
C436 C435 H435 120.9 . . ?
C434 C435 H435 120.9 . . ?
C435 C436 C431 119.6(11) . . ?
C435 C436 H436 120.2 . . ?
C431 C436 H436 120.2 . . ?
C446 C441 C442 119.1(9) . . ?
C446 C441 P4 120.4(8) . . ?
C442 C441 P4 120.4(7) . . ?
C443 C442 C441 118.9(10) . . ?
C443 C442 H442 120.6 . . ?
C441 C442 H442 120.6 . . ?
C442 C443 C444 121.0(10) . . ?
C442 C443 H443 119.5 . . ?
C444 C443 H443 119.5 . . ?
C445 C444 C443 120.6(10) . . ?
C445 C444 H444 119.7 . . ?
C443 C444 H444 119.7 . . ?
C444 C445 C446 119.8(10) . . ?
C444 C445 H445 120.1 . . ?
C446 C445 H445 120.1 . . ?
C445 C446 C441 120.6(10) . . ?
C445 C446 H446 119.7 . . ?
C441 C446 H446 119.7 . . ?
O2A Si1 O1A 110.2(5) . . ?
O2A Si1 O4A 109.9(5) . . ?
O1A Si1 O4A 110.1(5) . . ?
O2B Si1 O4B 113.2(10) . . ?
O2B Si1 O3B 107.7(11) . . ?
O4B Si1 O3B 108.1(11) . . ?
O2B Si1 O1B 112.8(10) . . ?
O4B Si1 O1B 109.3(10) . . ?
O3B Si1 O1B 105.2(10) . . ?
O2A Si1 O3A 109.5(5) . . ?
O1A Si1 O3A 108.1(5) . . ?
O4A Si1 O3A 109.0(4) . . ?
O9A W1A O5A 92.1(5) . . ?
O9A W1A O7A 155.7(5) . . ?
O5A W1A O7A 84.3(4) . . ?
O9A W1A O8A 88.5(4) . . ?
O5A W1A O8A 157.2(5) . . ?
O7A W1A O8A 85.8(4) . . ?
O9A W1A S1A 102.0(4) . . ?
O5A W1A S1A 103.5(4) . . ?
O7A W1A S1A 102.2(4) . . ?
O8A W1A S1A 98.7(4) . . ?
O9A W1A O1A 72.5(4) . . ?
O5A W1A O1A 86.0(4) . . ?
O7A W1A O1A 83.3(4) . . ?
O8A W1A O1A 72.4(4) . . ?
S1A W1A O1A 169.3(3) . . ?
O6A W2A O10A 155.9(5) . . ?
O6A W2A O11A 90.9(5) . . ?
O10A W2A O11A 88.7(4) . . ?
O6A W2A O5A 84.8(4) . . ?
O10A W2A O5A 86.1(4) . . ?
O11A W2A O5A 156.8(5) . . ?
O6A W2A S2A 104.0(4) . . ?
O10A W2A S2A 99.8(4) . . ?
O11A W2A S2A 98.3(4) . . ?
O5A W2A S2A 104.9(4) . . ?
O6A W2A O2A 85.1(4) . . ?
O10A W2A O2A 71.7(4) . . ?
O11A W2A O2A 73.2(4) . . ?
O5A W2A O2A 83.7(4) . . ?
S2A W2A O2A 167.8(4) . . ?
O7A W3A O13A 92.3(4) . . ?
O7A W3A O6A 86.8(4) . . ?
O13A W3A O6A 155.9(5) . . ?
O7A W3A O12A 156.0(5) . . ?
O13A W3A O12A 85.9(4) . . ?
O6A W3A O12A 85.3(4) . . ?
O7A W3A S3A 103.0(4) . . ?
O13A W3A S3A 101.3(3) . . ?
O6A W3A S3A 102.3(4) . . ?
O12A W3A S3A 100.8(4) . . ?
O7A W3A O3A 85.0(4) . . ?
O13A W3A O3A 72.4(4) . . ?
O6A W3A O3A 83.6(4) . . ?
O12A W3A O3A 71.6(4) . . ?
S3A W3A O3A 170.2(3) . . ?
O19A W4A O8A 91.1(5) . . ?
O19A W4A O20A 85.6(5) . . ?
O8A W4A O20A 156.7(6) . . ?
O19A W4A O14A 157.6(6) . . ?
O8A W4A O14A 87.7(5) . . ?
O20A W4A O14A 86.8(5) . . ?
O19A W4A S4A 102.8(5) . . ?
O8A W4A S4A 100.7(4) . . ?
O20A W4A S4A 102.5(5) . . ?
O14A W4A S4A 99.4(4) . . ?
O19A W4A O1A 85.3(5) . . ?
O8A W4A O1A 73.7(5) . . ?
O20A W4A O1A 83.1(5) . . ?
O14A W4A O1A 72.9(4) . . ?
S4A W4A O1A 170.4(5) . . ?
O21A W5A O14A 91.5(5) . . ?
O21A W5A O9A 155.4(5) . . ?
O14A W5A O9A 87.3(4) . . ?
O21A W5A O15A 85.6(4) . . ?
O14A W5A O15A 156.7(5) . . ?
O9A W5A O15A 85.8(4) . . ?
O21A W5A S5A 103.8(4) . . ?
O14A W5A S5A 100.9(4) . . ?
O9A W5A S5A 100.5(4) . . ?
O15A W5A S5A 102.2(4) . . ?
O21A W5A O1A 85.0(4) . . ?
O14A W5A O1A 73.2(4) . . ?
O9A W5A O1A 71.2(4) . . ?
O15A W5A O1A 83.5(4) . . ?
S5A W5A O1A 169.7(3) . . ?
O15A W6A O10A 90.2(5) . . ?
O15A W6A O16A 157.4(5) . . ?
O10A W6A O16A 88.0(4) . . ?
O15A W6A O22A 86.6(4) . . ?
O10A W6A O22A 157.5(5) . . ?
O16A W6A O22A 86.4(5) . . ?
O15A W6A S6A 103.4(4) . . ?
O10A W6A S6A 98.1(4) . . ?
O16A W6A S6A 99.2(4) . . ?
O22A W6A S6A 104.3(4) . . ?
O15A W6A O2A 85.6(4) . . ?
O10A W6A O2A 72.3(4) . . ?
O16A W6A O2A 72.5(4) . . ?
O22A W6A O2A 85.2(4) . . ?
S6A W6A O2A 167.1(3) . . ?
O23A W7A O16A 90.0(5) . . ?
O23A W7A O11A 155.6(7) . . ?
O16A W7A O11A 86.8(5) . . ?
O23A W7A O17A 86.2(5) . . ?
O16A W7A O17A 155.4(7) . . ?
O11A W7A O17A 86.8(5) . . ?
O23A W7A S7A 103.1(5) . . ?
O16A W7A S7A 101.1(5) . . ?
O11A W7A S7A 101.3(5) . . ?
O17A W7A S7A 103.4(5) . . ?
O23A W7A O2A 84.0(5) . . ?
O16A W7A O2A 71.0(4) . . ?
O11A W7A O2A 72.1(5) . . ?
O17A W7A O2A 84.5(5) . . ?
S7A W7A O2A 169.6(4) . . ?
O17A W8A O12A 91.6(4) . . ?
O17A W8A O18A 156.2(5) . . ?
O12A W8A O18A 87.6(4) . . ?
O17A W8A O24A 84.5(4) . . ?
O12A W8A O24A 155.2(5) . . ?
O18A W8A O24A 86.3(4) . . ?
O17A W8A S8A 104.7(4) . . ?
O12A W8A S8A 101.6(4) . . ?
O18A W8A S8A 98.8(3) . . ?
O24A W8A S8A 103.0(4) . . ?
O17A W8A O3A 86.1(4) . . ?
O12A W8A O3A 71.7(4) . . ?
O18A W8A O3A 71.1(4) . . ?
O24A W8A O3A 83.6(4) . . ?
S8A W8A O3A 167.8(3) . . ?
O18A W9A O25A 90.2(4) . . ?
O18A W9A O13A 87.1(4) . . ?
O25A W9A O13A 156.7(5) . . ?
O18A W9A O19A 155.7(5) . . ?
O25A W9A O19A 85.7(4) . . ?
O13A W9A O19A 87.3(4) . . ?
O18A W9A S9A 101.2(3) . . ?
O25A W9A S9A 102.2(4) . . ?
O13A W9A S9A 101.0(3) . . ?
O19A W9A S9A 103.1(4) . . ?
O18A W9A O3A 72.8(4) . . ?
O25A W9A O3A 85.1(4) . . ?
O13A W9A O3A 72.0(4) . . ?
O19A W9A O3A 82.9(4) . . ?
S9A W9A O3A 170.7(3) . . ?
O20A W10A O26A 90.3(5) . . ?
O20A W10A O25A 86.4(4) . . ?
O26A W10A O25A 156.7(6) . . ?
O20A W10A O28A 156.6(6) . . ?
O26A W10A O28A 87.2(4) . . ?
O25A W10A O28A 86.7(4) . . ?
O20A W10A S10A 102.2(4) . . ?
O26A W10A S10A 100.8(4) . . ?
O25A W10A S10A 102.4(4) . . ?
O28A W10A S10A 101.2(4) . . ?
O20A W10A O4A 84.1(5) . . ?
O26A W10A O4A 72.6(4) . . ?
O25A W10A O4A 84.1(4) . . ?
O28A W10A O4A 72.9(4) . . ?
S10A W10A O4A 171.1(3) . . ?
O27A W11A O22A 91.1(4) . . ?
O27A W11A O26A 88.7(4) . . ?
O22A W11A O26A 157.0(4) . . ?
O27A W11A O21A 156.5(4) . . ?
O22A W11A O21A 85.5(4) . . ?
O26A W11A O21A 85.6(4) . . ?
O27A W11A S11A 100.4(4) . . ?
O22A W11A S11A 103.4(4) . . ?
O26A W11A S11A 99.2(4) . . ?
O21A W11A S11A 103.0(4) . . ?
O27A W11A O4A 73.6(4) . . ?
O22A W11A O4A 85.9(4) . . ?
O26A W11A O4A 72.0(4) . . ?
O21A W11A O4A 83.0(4) . . ?
S11A W11A O4A 169.3(3) . . ?
O24A W12A O28A 91.3(5) . . ?
O24A W12A O23A 86.2(5) . . ?
O28A W12A O23A 156.4(6) . . ?
O24A W12A O27A 157.2(6) . . ?
O28A W12A O27A 87.3(5) . . ?
O23A W12A O27A 86.0(5) . . ?
O24A W12A S12A 102.2(5) . . ?
O28A W12A S12A 100.5(5) . . ?
O23A W12A S12A 102.9(5) . . ?
O27A W12A S12A 100.4(4) . . ?
O24A W12A O4A 85.3(5) . . ?
O28A W12A O4A 73.3(4) . . ?
O23A W12A O4A 83.1(5) . . ?
O27A W12A O4A 72.5(4) . . ?
S12A W12A O4A 170.6(4) . . ?
Si1 O1A W4A 124.6(5) . . ?
Si1 O1A W1A 124.8(5) . . ?
W4A O1A W1A 91.8(4) . . ?
Si1 O1A W5A 123.1(5) . . ?
W4A O1A W5A 91.5(3) . . ?
W1A O1A W5A 91.5(3) . . ?
Si1 O2A W6A 124.1(5) . . ?
Si1 O2A W2A 124.9(5) . . ?
W6A O2A W2A 91.9(3) . . ?
Si1 O2A W7A 123.8(5) . . ?
W6A O2A W7A 91.5(4) . . ?
W2A O2A W7A 90.9(4) . . ?
Si1 O3A W3A 123.9(4) . . ?
Si1 O3A W9A 124.3(4) . . ?
W3A O3A W9A 92.3(3) . . ?
Si1 O3A W8A 123.4(5) . . ?
W3A O3A W8A 92.2(3) . . ?
W9A O3A W8A 91.2(3) . . ?
Si1 O4A W10A 124.2(5) . . ?
Si1 O4A W11A 124.1(4) . . ?
W10A O4A W11A 91.8(3) . . ?
Si1 O4A W12A 124.2(5) . . ?
W10A O4A W12A 91.6(4) . . ?
W11A O4A W12A 91.2(3) . . ?
W1A O5A W2A 152.8(6) . . ?
W2A O6A W3A 151.2(6) . . ?
W3A O7A W1A 152.0(6) . . ?
W4A O8A W1A 122.1(6) . . ?
W1A O9A W5A 124.8(6) . . ?
W6A O10A W2A 123.9(6) . . ?
W2A O11A W7A 123.8(7) . . ?
W8A O12A W3A 124.4(5) . . ?
W3A O13A W9A 123.3(5) . . ?
W5A O14A W4A 122.5(6) . . ?
W6A O15A W5A 151.3(5) . . ?
W7A O16A W6A 125.0(6) . . ?
W8A O17A W7A 151.8(6) . . ?
W9A O18A W8A 124.9(5) . . ?
W4A O19A W9A 152.3(6) . . ?
W10A O20A W4A 152.5(6) . . ?
W5A O21A W11A 152.3(5) . . ?
W11A O22A W6A 150.5(5) . . ?
W7A O23A W12A 152.2(6) . . ?
W12A O24A W8A 152.5(6) . . ?
W9A O25A W10A 151.5(6) . . ?
W10A O26A W11A 123.5(6) . . ?
W11A O27A W12A 122.7(6) . . ?
W12A O28A W10A 122.1(6) . . ?
O9B W1B O5B 90.2(12) . . ?
O9B W1B O7B 154.0(14) . . ?
O5B W1B O7B 87.3(11) . . ?
O9B W1B O8B 86.3(10) . . ?
O5B W1B O8B 154.4(15) . . ?
O7B W1B O8B 84.8(11) . . ?
O9B W1B S1B 105.4(11) . . ?
O5B W1B S1B 103.6(11) . . ?
O7B W1B S1B 100.3(10) . . ?
O8B W1B S1B 101.7(11) . . ?
O9B W1B O1B 82.3(10) . . ?
O5B W1B O1B 71.1(11) . . ?
O7B W1B O1B 72.5(10) . . ?
O8B W1B O1B 83.3(11) . . ?
S1B W1B O1B 171.0(8) . . ?
O5B W2B O6B 88.1(11) . . ?
O5B W2B O11B 158.6(15) . . ?
O6B W2B O11B 89.7(12) . . ?
O5B W2B O10B 87.2(13) . . ?
O6B W2B O10B 154.3(15) . . ?
O11B W2B O10B 85.6(12) . . ?
O5B W2B S2B 101.9(11) . . ?
O6B W2B S2B 101.6(10) . . ?
O11B W2B S2B 99.4(11) . . ?
O10B W2B S2B 104.1(12) . . ?
O5B W2B O1B 72.3(11) . . ?
O6B W2B O1B 72.4(10) . . ?
O11B W2B O1B 86.8(12) . . ?
O10B W2B O1B 82.1(12) . . ?
S2B W2B O1B 171.5(9) . . ?
O7B W3B O13B 93.4(11) . . ?
O7B W3B O6B 88.4(10) . . ?
O13B W3B O6B 156.9(12) . . ?
O7B W3B O12B 156.3(12) . . ?
O13B W3B O12B 83.2(10) . . ?
O6B W3B O12B 86.0(11) . . ?
O7B W3B S3B 100.2(9) . . ?
O13B W3B S3B 103.4(9) . . ?
O6B W3B S3B 99.0(9) . . ?
O12B W3B S3B 103.4(10) . . ?
O7B W3B O1B 73.1(9) . . ?
O13B W3B O1B 87.2(10) . . ?
O6B W3B O1B 71.3(9) . . ?
O12B W3B O1B 83.2(10) . . ?
S3B W3B O1B 168.1(7) . . ?
O8B W4B O19B 90.0(12) . . ?
O8B W4B O14B 88.0(13) . . ?
O19B W4B O14B 155.7(15) . . ?
O8B W4B O20B 153.4(15) . . ?
O19B W4B O20B 85.7(13) . . ?
O14B W4B O20B 85.3(12) . . ?
O8B W4B S4B 103.3(12) . . ?
O19B W4B S4B 101.3(11) . . ?
O14B W4B S4B 102.8(11) . . ?
O20B W4B S4B 103.3(12) . . ?
O8B W4B O2B 84.2(12) . . ?
O19B W4B O2B 72.0(11) . . ?
O14B W4B O2B 83.6(11) . . ?
O20B W4B O2B 69.6(11) . . ?
S4B W4B O2B 170.2(13) . . ?
O21B W5B O14B 91.8(11) . . ?
O21B W5B O9B 153.5(12) . . ?
O14B W5B O9B 85.4(10) . . ?
O21B W5B O15B 88.9(10) . . ?
O14B W5B O15B 158.9(12) . . ?
O9B W5B O15B 84.6(10) . . ?
O21B W5B S5B 102.9(10) . . ?
O14B W5B S5B 102.9(10) . . ?
O9B W5B S5B 103.3(10) . . ?
O15B W5B S5B 97.5(10) . . ?
O21B W5B O3B 73.6(10) . . ?
O14B W5B O3B 86.7(10) . . ?
O9B W5B O3B 80.0(10) . . ?
O15B W5B O3B 73.4(9) . . ?
S5B W5B O3B 170.1(8) . . ?
O10B W6B O15B 89.8(13) . . ?
O10B W6B O16B 85.0(12) . . ?
O15B W6B O16B 154.2(14) . . ?
O10B W6B O22B 153.6(15) . . ?
O15B W6B O22B 88.3(11) . . ?
O16B W6B O22B 85.3(12) . . ?
O10B W6B S6B 103.9(12) . . ?
O15B W6B S6B 102.2(9) . . ?
O16B W6B S6B 103.6(11) . . ?
O22B W6B S6B 102.3(10) . . ?
O10B W6B O3B 80.8(13) . . ?
O15B W6B O3B 72.7(10) . . ?
O16B W6B O3B 81.5(11) . . ?
O22B W6B O3B 73.5(11) . . ?
S6B W6B O3B 173.2(8) . . ?
O23B W7B O16B 90.4(13) . . ?
O23B W7B O17B 88.4(13) . . ?
O16B W7B O17B 156.9(18) . . ?
O23B W7B O11B 156.7(18) . . ?
O16B W7B O11B 86.0(14) . . ?
O17B W7B O11B 86.0(12) . . ?
O23B W7B S7B 103.5(13) . . ?
O16B W7B S7B 103.2(12) . . ?
O17B W7B S7B 99.5(12) . . ?
O11B W7B S7B 99.8(12) . . ?
O23B W7B O4B 72.0(12) . . ?
O16B W7B O4B 84.9(13) . . ?
O17B W7B O4B 72.8(12) . . ?
O11B W7B O4B 84.7(13) . . ?
S7B W7B O4B 170.9(11) . . ?
O12B W8B O17B 93.7(12) . . ?
O12B W8B O18B 85.6(10) . . ?
O17B W8B O18B 156.1(12) . . ?
O12B W8B O24B 156.1(12) . . ?
O17B W8B O24B 87.4(11) . . ?
O18B W8B O24B 83.9(11) . . ?
O12B W8B S8B 104.1(10) . . ?
O17B W8B S8B 101.9(10) . . ?
O18B W8B S8B 101.4(9) . . ?
O24B W8B S8B 99.1(9) . . ?
O12B W8B O4B 85.6(11) . . ?
O17B W8B O4B 72.8(10) . . ?
O18B W8B O4B 83.3(10) . . ?
O24B W8B O4B 71.8(9) . . ?
S8B W8B O4B 169.4(8) . . ?
O18B W9B O13B 85.6(10) . . ?
O18B W9B O25B 89.8(11) . . ?
O13B W9B O25B 158.2(13) . . ?
O18B W9B O19B 156.2(12) . . ?
O13B W9B O19B 88.8(11) . . ?
O25B W9B O19B 86.9(11) . . ?
O18B W9B S9B 103.4(9) . . ?
O13B W9B S9B 103.2(10) . . ?
O25B W9B S9B 98.6(10) . . ?
O19B W9B S9B 100.5(9) . . ?
O18B W9B O2B 84.7(10) . . ?
O13B W9B O2B 86.0(10) . . ?
O25B W9B O2B 72.4(9) . . ?
O19B W9B O2B 71.8(9) . . ?
S9B W9B O2B 168.1(8) . . ?
O20B W10B O26B 90.6(13) . . ?
O20B W10B O25B 89.1(11) . . ?
O26B W10B O25B 154.5(15) . . ?
O20B W10B O28B 156.3(14) . . ?
O26B W10B O28B 84.4(12) . . ?
O25B W10B O28B 85.8(11) . . ?
O20B W10B S10B 100.6(11) . . ?
O26B W10B S10B 104.8(11) . . ?
O25B W10B S10B 100.2(11) . . ?
O28B W10B S10B 103.1(10) . . ?
O20B W10B O2B 72.2(11) . . ?
O26B W10B O2B 82.6(12) . . ?
O25B W10B O2B 73.0(10) . . ?
O28B W10B O2B 84.1(11) . . ?
S10B W10B O2B 169.9(9) . . ?
O27B W11B O22B 91.0(11) . . ?
O27B W11B O21B 155.7(13) . . ?
O22B W11B O21B 88.2(11) . . ?
O27B W11B O26B 85.8(11) . . ?
O22B W11B O26B 154.7(13) . . ?
O21B W11B O26B 84.5(12) . . ?
O27B W11B S11B 103.4(11) . . ?
O22B W11B S11B 101.6(10) . . ?
O21B W11B S11B 100.5(10) . . ?
O26B W11B S11B 103.5(11) . . ?
O27B W11B O3B 85.0(11) . . ?
O22B W11B O3B 74.0(10) . . ?
O21B W11B O3B 71.5(10) . . ?
O26B W11B O3B 80.7(11) . . ?
S11B W11B O3B 170.8(9) . . ?
O28B W12B O24B 92.5(13) . . ?
O28B W12B O27B 86.1(12) . . ?
O24B W12B O27B 155.2(15) . . ?
O28B W12B O23B 153.8(16) . . ?
O24B W12B O23B 88.0(13) . . ?
O27B W12B O23B 82.6(12) . . ?
O28B W12B S12B 104.9(13) . . ?
O24B W12B S12B 101.6(12) . . ?
O27B W12B S12B 102.6(11) . . ?
O23B W12B S12B 100.7(11) . . ?
O28B W12B O4B 86.7(12) . . ?
O24B W12B O4B 72.9(11) . . ?
O27B W12B O4B 82.2(11) . . ?
O23B W12B O4B 68.4(11) . . ?
S12B W12B O4B 167.6(12) . . ?
Si1 O1B W2B 125.9(11) . . ?
Si1 O1B W1B 124.6(10) . . ?
W2B O1B W1B 91.8(8) . . ?
Si1 O1B W3B 121.0(10) . . ?
W2B O1B W3B 92.5(8) . . ?
W1B O1B W3B 91.6(8) . . ?
Si1 O2B W10B 126.7(11) . . ?
Si1 O2B W9B 121.0(10) . . ?
W10B O2B W9B 91.2(8) . . ?
Si1 O2B W4B 125.3(12) . . ?
W10B O2B W4B 91.5(9) . . ?
W9B O2B W4B 90.9(8) . . ?
Si1 O3B W5B 126.1(12) . . ?
Si1 O3B W11B 123.0(12) . . ?
W5B O3B W11B 90.3(8) . . ?
Si1 O3B W6B 126.2(12) . . ?
W5B O3B W6B 90.7(8) . . ?
W11B O3B W6B 89.7(8) . . ?
Si1 O4B W7B 126.4(12) . . ?
Si1 O4B W8B 121.5(11) . . ?
W7B O4B W8B 92.2(8) . . ?
Si1 O4B W12B 123.0(11) . . ?
W7B O4B W12B 92.6(10) . . ?
W8B O4B W12B 91.9(8) . . ?
W2B O5B W1B 124.8(17) . . ?
W3B O6B W2B 123.6(14) . . ?
W3B O7B W1B 122.8(14) . . ?
W4B O8B W1B 150.6(15) . . ?
W1B O9B W5B 154.0(14) . . ?
W6B O10B W2B 155.2(18) . . ?
W2B O11B W7B 149.2(16) . . ?
W8B O12B W3B 154.6(15) . . ?
W9B O13B W3B 152.3(15) . . ?
W4B O14B W5B 150.4(15) . . ?
W6B O15B W5B 123.1(14) . . ?
W7B O16B W6B 153.5(17) . . ?
W8B O17B W7B 122.1(16) . . ?
W9B O18B W8B 150.3(14) . . ?
W4B O19B W9B 125.2(15) . . ?
W10B O20B W4B 126.6(16) . . ?
W5B O21B W11B 124.6(15) . . ?
W11B O22B W6B 122.8(15) . . ?
W7B O23B W12B 126.9(17) . . ?
W12B O24B W8B 123.3(15) . . ?
W9B O25B W10B 123.3(15) . . ?
W10B O26B W11B 154.3(17) . . ?
W11B O27B W12B 151.0(15) . . ?
W12B O28B W10B 152.2(17) . . ?
C2X C1X H1XA 109.5 . . ?
C2X C1X H1XB 109.5 . . ?
H1XA C1X H1XB 109.5 . . ?
C2X C1X H1XC 109.5 . . ?
H1XA C1X H1XC 109.5 . . ?
H1XB C1X H1XC 109.5 . . ?
N1X C2X C1X 178.3(17) . . ?
C4Y C3Y H3YA 109.5 . . ?
C4Y C3Y H3YB 109.5 . . ?
H3YA C3Y H3YB 109.5 . . ?
C4Y C3Y H3YC 109.5 . . ?
H3YA C3Y H3YC 109.5 . . ?
H3YB C3Y H3YC 109.5 . . ?
N2Y C4Y C3Y 174.3(17) . . ?

loop_
_geom_bond_atom_site_label_1
_geom_bond_atom_site_label_2
_geom_bond_distance
_geom_bond_site_symmetry_2
_geom_bond_publ_flag
P1 C121 1.790(10) . ?
P1 C131 1.796(10) . ?
P1 C141 1.799(10) . ?
P1 C111 1.802(10) . ?
C111 C116 1.385(14) . ?
C111 C112 1.400(14) . ?
C112 C113 1.395(14) . ?
C112 H112 0.9500 . ?
C113 C114 1.422(15) . ?
C113 H113 0.9500 . ?
C114 C115 1.377(17) . ?
C114 H114 0.9500 . ?
C115 C116 1.392(16) . ?
C115 H115 0.9500 . ?
C116 H116 0.9500 . ?
C121 C126 1.382(13) . ?
C121 C122 1.412(14) . ?
C122 C123 1.398(16) . ?
C122 H122 0.9500 . ?
C123 C124 1.396(16) . ?
C123 H123 0.9500 . ?
C124 C125 1.375(16) . ?
C124 H124 0.9500 . ?
C125 C126 1.394(15) . ?
C125 H125 0.9500 . ?
C126 H126 0.9500 . ?
C131 C132 1.374(16) . ?
C131 C136 1.398(15) . ?
C132 C133 1.397(16) . ?
C132 H132 0.9500 . ?
C133 C134 1.37(2) . ?
C133 H133 0.9500 . ?
C134 C135 1.38(2) . ?
C134 H134 0.9500 . ?
C135 C136 1.405(17) . ?
C135 H135 0.9500 . ?
C136 H136 0.9500 . ?
C141 C142 1.388(15) . ?
C141 C146 1.399(15) . ?
C142 C143 1.374(17) . ?
C142 H142 0.9500 . ?
C143 C144 1.408(17) . ?
C143 H143 0.9500 . ?
C144 C145 1.394(16) . ?
C144 H144 0.9500 . ?
C145 C146 1.372(15) . ?
C145 H145 0.9500 . ?
C146 H146 0.9500 . ?
P2 C221 1.775(10) . ?
P2 C211 1.776(11) . ?
P2 C241 1.784(10) . ?
P2 C231 1.800(10) . ?
C211 C216 1.425(14) . ?
C211 C212 1.427(15) . ?
C212 C213 1.386(16) . ?
C212 H212 0.9500 . ?
C213 C214 1.39(2) . ?
C213 H213 0.9500 . ?
C214 C215 1.37(2) . ?
C214 H214 0.9500 . ?
C215 C216 1.343(17) . ?
C215 H215 0.9500 . ?
C216 H216 0.9500 . ?
C221 C226 1.406(14) . ?
C221 C222 1.417(13) . ?
C222 C223 1.376(13) . ?
C222 H222 0.9500 . ?
C223 C224 1.392(14) . ?
C223 H223 0.9500 . ?
C224 C225 1.379(15) . ?
C224 H224 0.9500 . ?
C225 C226 1.378(14) . ?
C225 H225 0.9500 . ?
C226 H226 0.9500 . ?
C231 C236 1.377(15) . ?
C231 C232 1.403(14) . ?
C232 C233 1.389(15) . ?
C232 H232 0.9500 . ?
C233 C234 1.384(17) . ?
C233 H233 0.9500 . ?
C234 C235 1.371(18) . ?
C234 H234 0.9500 . ?
C235 C236 1.373(16) . ?
C235 H235 0.9500 . ?
C236 H236 0.9500 . ?
C241 C242 1.401(15) . ?
C241 C246 1.404(14) . ?
C242 C243 1.386(14) . ?
C242 H242 0.9500 . ?
C243 C244 1.391(15) . ?
C243 H243 0.9500 . ?
C244 C245 1.395(16) . ?
C244 H244 0.9500 . ?
C245 C246 1.381(14) . ?
C245 H245 0.9500 . ?
C246 H246 0.9500 . ?
P3 C341 1.793(10) . ?
P3 C321 1.797(9) . ?
P3 C331 1.802(10) . ?
P3 C311 1.813(10) . ?
C311 C312 1.384(15) . ?
C311 C316 1.394(13) . ?
C312 C313 1.376(15) . ?
C312 H312 0.9500 . ?
C313 C314 1.385(19) . ?
C313 H313 0.9500 . ?
C314 C315 1.39(2) . ?
C314 H314 0.9500 . ?
C315 C316 1.425(17) . ?
C315 H315 0.9500 . ?
C316 H316 0.9500 . ?
C321 C322 1.387(14) . ?
C321 C326 1.398(14) . ?
C322 C323 1.391(16) . ?
C322 H322 0.9500 . ?
C323 C324 1.353(18) . ?
C323 H323 0.9500 . ?
C324 C325 1.400(16) . ?
C324 H324 0.9500 . ?
C325 C326 1.411(15) . ?
C325 H325 0.9500 . ?
C326 H326 0.9500 . ?
C331 C336 1.398(14) . ?
C331 C332 1.402(14) . ?
C332 C333 1.389(14) . ?
C332 H332 0.9500 . ?
C333 C334 1.426(15) . ?
C333 H333 0.9500 . ?
C334 C335 1.376(15) . ?
C334 H334 0.9500 . ?
C335 C336 1.404(14) . ?
C335 H335 0.9500 . ?
C336 H336 0.9500 . ?
C341 C342 1.387(15) . ?
C341 C346 1.415(14) . ?
C342 C343 1.379(14) . ?
C342 H342 0.9500 . ?
C343 C344 1.394(16) . ?
C343 H343 0.9500 . ?
C344 C345 1.381(16) . ?
C344 H344 0.9500 . ?
C345 C346 1.386(14) . ?
C345 H345 0.9500 . ?
C346 H346 0.9500 . ?
P4 C441 1.796(10) . ?
P4 C421 1.806(10) . ?
P4 C431 1.809(11) . ?
P4 C411 1.810(10) . ?
C411 C416 1.379(14) . ?
C411 C412 1.415(13) . ?
C412 C413 1.412(14) . ?
C412 H412 0.9500 . ?
C413 C414 1.365(16) . ?
C413 H413 0.9500 . ?
C414 C415 1.411(16) . ?
C414 H414 0.9500 . ?
C415 C416 1.389(14) . ?
C415 H415 0.9500 . ?
C416 H416 0.9500 . ?
C421 C426 1.385(15) . ?
C421 C422 1.398(15) . ?
C422 C423 1.416(16) . ?
C422 H422 0.9500 . ?
C423 C424 1.375(18) . ?
C423 H423 0.9500 . ?
C424 C425 1.360(18) . ?
C424 H424 0.9500 . ?
C425 C426 1.406(16) . ?
C425 H425 0.9500 . ?
C426 H426 0.9500 . ?
C431 C432 1.371(17) . ?
C431 C436 1.397(16) . ?
C432 C433 1.412(18) . ?
C432 H432 0.9500 . ?
C433 C434 1.33(2) . ?
C433 H433 0.9500 . ?
C434 C435 1.42(2) . ?
C434 H434 0.9500 . ?
C435 C436 1.388(16) . ?
C435 H435 0.9500 . ?
C436 H436 0.9500 . ?
C441 C446 1.400(14) . ?
C441 C442 1.422(14) . ?
C442 C443 1.371(16) . ?
C442 H442 0.9500 . ?
C443 C444 1.393(17) . ?
C443 H443 0.9500 . ?
C444 C445 1.368(16) . ?
C444 H444 0.9500 . ?
C445 C446 1.384(15) . ?
C445 H445 0.9500 . ?
C446 H446 0.9500 . ?
Si1 O2B 1.58(2) . ?
Si1 O2A 1.609(9) . ?
Si1 O1A 1.618(9) . ?
Si1 O4A 1.637(9) . ?
Si1 O4B 1.64(2) . ?
Si1 O3B 1.65(2) . ?
Si1 O1B 1.670(19) . ?
Si1 O3A 1.675(8) . ?
W1A O9A 1.887(10) . ?
W1A O5A 1.900(10) . ?
W1A O7A 1.945(10) . ?
W1A O8A 1.959(10) . ?
W1A S1A 2.147(6) . ?
W1A O1A 2.348(10) . ?
W2A O6A 1.903(10) . ?
W2A O10A 1.918(9) . ?
W2A O11A 1.918(11) . ?
W2A O5A 1.932(10) . ?
W2A S2A 2.142(7) . ?
W2A O2A 2.360(10) . ?
W3A O7A 1.870(10) . ?
W3A O13A 1.917(10) . ?
W3A O6A 1.923(9) . ?
W3A O12A 1.951(10) . ?
W3A S3A 2.156(6) . ?
W3A O3A 2.343(9) . ?
W4A O19A 1.886(10) . ?
W4A O8A 1.889(12) . ?
W4A O20A 1.915(11) . ?
W4A O14A 1.959(11) . ?
W4A S4A 2.160(8) . ?
W4A O1A 2.344(11) . ?
W5A O21A 1.886(10) . ?
W5A O14A 1.896(10) . ?
W5A O9A 1.929(10) . ?
W5A O15A 1.953(10) . ?
W5A S5A 2.138(8) . ?
W5A O1A 2.374(9) . ?
W6A O15A 1.863(10) . ?
W6A O10A 1.911(10) . ?
W6A O16A 1.915(11) . ?
W6A O22A 1.922(10) . ?
W6A S6A 2.169(7) . ?
W6A O2A 2.339(9) . ?
W7A O23A 1.874(12) . ?
W7A O16A 1.914(11) . ?
W7A O11A 1.927(12) . ?
W7A O17A 1.932(11) . ?
W7A S7A 2.143(9) . ?
W7A O2A 2.402(12) . ?
W8A O17A 1.893(10) . ?
W8A O12A 1.894(10) . ?
W8A O18A 1.939(9) . ?
W8A O24A 1.945(10) . ?
W8A S8A 2.136(7) . ?
W8A O3A 2.378(10) . ?
W9A O18A 1.872(10) . ?
W9A O25A 1.901(10) . ?
W9A O13A 1.930(9) . ?
W9A O19A 1.931(10) . ?
W9A S9A 2.161(5) . ?
W9A O3A 2.350(9) . ?
W10A O20A 1.885(11) . ?
W10A O26A 1.901(10) . ?
W10A O25A 1.914(10) . ?
W10A O28A 1.954(11) . ?
W10A S10A 2.148(7) . ?
W10A O4A 2.349(10) . ?
W11A O27A 1.893(10) . ?
W11A O22A 1.902(9) . ?
W11A O26A 1.933(10) . ?
W11A O21A 1.945(10) . ?
W11A S11A 2.166(10) . ?
W11A O4A 2.352(9) . ?
W12A O24A 1.876(11) . ?
W12A O28A 1.907(12) . ?
W12A O23A 1.914(12) . ?
W12A O27A 1.945(10) . ?
W12A S12A 2.151(8) . ?
W12A O4A 2.363(11) . ?
W1B O9B 1.88(2) . ?
W1B O5B 1.89(3) . ?
W1B O7B 1.95(3) . ?
W1B O8B 1.96(3) . ?
W1B S1B 2.131(17) . ?
W1B O1B 2.35(2) . ?
W2B O5B 1.88(3) . ?
W2B O6B 1.91(2) . ?
W2B O11B 1.92(3) . ?
W2B O10B 1.94(3) . ?
W2B S2B 2.16(2) . ?
W2B O1B 2.31(2) . ?
W3B O7B 1.89(3) . ?
W3B O13B 1.91(2) . ?
W3B O6B 1.91(2) . ?
W3B O12B 1.92(3) . ?
W3B S3B 2.172(15) . ?
W3B O1B 2.36(2) . ?
W4B O8B 1.88(3) . ?
W4B O19B 1.90(3) . ?
W4B O14B 1.91(3) . ?
W4B O20B 1.94(3) . ?
W4B S4B 2.119(18) . ?
W4B O2B 2.40(3) . ?
W5B O21B 1.88(3) . ?
W5B O14B 1.92(2) . ?
W5B O9B 1.95(2) . ?
W5B O15B 1.95(2) . ?
W5B S5B 2.15(2) . ?
W5B O3B 2.35(2) . ?
W6B O10B 1.85(3) . ?
W6B O15B 1.90(3) . ?
W6B O16B 1.92(3) . ?
W6B O22B 1.95(3) . ?
W6B S6B 2.138(19) . ?
W6B O3B 2.41(3) . ?
W7B O23B 1.84(3) . ?
W7B O16B 1.89(3) . ?
W7B O17B 1.93(3) . ?
W7B O11B 1.94(3) . ?
W7B S7B 2.16(2) . ?
W7B O4B 2.32(3) . ?
W8B O12B 1.86(3) . ?
W8B O17B 1.91(3) . ?
W8B O18B 1.94(2) . ?
W8B O24B 2.00(3) . ?
W8B S8B 2.167(19) . ?
W8B O4B 2.34(2) . ?
W9B O18B 1.89(2) . ?
W9B O13B 1.90(2) . ?
W9B O25B 1.90(3) . ?
W9B O19B 1.94(3) . ?
W9B S9B 2.162(15) . ?
W9B O2B 2.38(2) . ?
W10B O20B 1.87(3) . ?
W10B O26B 1.87(3) . ?
W10B O25B 1.93(3) . ?
W10B O28B 2.00(3) . ?
W10B S10B 2.122(18) . ?
W10B O2B 2.34(2) . ?
W11B O27B 1.89(2) . ?
W11B O22B 1.92(3) . ?
W11B O21B 1.93(3) . ?
W11B O26B 1.96(3) . ?
W11B S11B 2.13(2) . ?
W11B O3B 2.41(2) . ?
W12B O28B 1.84(3) . ?
W12B O24B 1.86(3) . ?
W12B O27B 1.96(3) . ?
W12B O23B 1.97(3) . ?
W12B S12B 2.11(2) . ?
W12B O4B 2.39(3) . ?
N1X C2X 1.09(2) . ?
C1X C2X 1.47(2) . ?
C1X H1XA 0.9800 . ?
C1X H1XB 0.9800 . ?
C1X H1XC 0.9800 . ?
C3Y C4Y 1.46(2) . ?
C3Y H3YA 0.9800 . ?
C3Y H3YB 0.9800 . ?
C3Y H3YC 0.9800 . ?
C4Y N2Y 1.12(2) . ?

loop_
_geom_torsion_atom_site_label_1
_geom_torsion_atom_site_label_2
_geom_torsion_atom_site_label_3
_geom_torsion_atom_site_label_4
_geom_torsion
_geom_torsion_site_symmetry_1
_geom_torsion_site_symmetry_2
_geom_torsion_site_symmetry_3
_geom_torsion_site_symmetry_4
_geom_torsion_publ_flag
C121 P1 C111 C116 -174.1(8) . . . . ?
C131 P1 C111 C116 -54.6(9) . . . . ?
C141 P1 C111 C116 63.8(10) . . . . ?
C121 P1 C111 C112 8.8(9) . . . . ?
C131 P1 C111 C112 128.3(8) . . . . ?
C141 P1 C111 C112 -113.3(8) . . . . ?
C116 C111 C112 C113 -1.3(15) . . . . ?
P1 C111 C112 C113 175.8(8) . . . . ?
C111 C112 C113 C114 -0.5(16) . . . . ?
C112 C113 C114 C115 1.6(17) . . . . ?
C113 C114 C115 C116 -0.8(17) . . . . ?
C112 C111 C116 C115 2.2(15) . . . . ?
P1 C111 C116 C115 -174.9(8) . . . . ?
C114 C115 C116 C111 -1.1(16) . . . . ?
C131 P1 C121 C126 -11.0(9) . . . . ?
C141 P1 C121 C126 -126.4(8) . . . . ?
C111 P1 C121 C126 110.3(8) . . . . ?
C131 P1 C121 C122 169.9(8) . . . . ?
C141 P1 C121 C122 54.5(10) . . . . ?
C111 P1 C121 C122 -68.8(9) . . . . ?
C126 C121 C122 C123 -0.8(16) . . . . ?
P1 C121 C122 C123 178.4(9) . . . . ?
C121 C122 C123 C124 1.2(18) . . . . ?
C122 C123 C124 C125 -0.6(18) . . . . ?
C123 C124 C125 C126 -0.5(17) . . . . ?
C122 C121 C126 C125 -0.4(15) . . . . ?
P1 C121 C126 C125 -179.5(8) . . . . ?
C124 C125 C126 C121 1.0(16) . . . . ?
C121 P1 C131 C132 -58.8(10) . . . . ?
C141 P1 C131 C132 58.5(10) . . . . ?
C111 P1 C131 C132 179.8(8) . . . . ?
C121 P1 C131 C136 120.6(10) . . . . ?
C141 P1 C131 C136 -122.1(10) . . . . ?
C111 P1 C131 C136 -0.8(11) . . . . ?
C136 C131 C132 C133 0.1(18) . . . . ?
P1 C131 C132 C133 179.5(10) . . . . ?
C131 C132 C133 C134 1(2) . . . . ?
C132 C133 C134 C135 0(2) . . . . ?
C133 C134 C135 C136 -2(2) . . . . ?
C132 C131 C136 C135 -1.9(17) . . . . ?
P1 C131 C136 C135 178.7(9) . . . . ?
C134 C135 C136 C131 3.0(19) . . . . ?
C121 P1 C141 C142 24.7(11) . . . . ?
C131 P1 C141 C142 -91.5(10) . . . . ?
C111 P1 C141 C142 147.6(9) . . . . ?
C121 P1 C141 C146 -163.4(8) . . . . ?
C131 P1 C141 C146 80.4(10) . . . . ?
C111 P1 C141 C146 -40.5(10) . . . . ?
C146 C141 C142 C143 -0.6(18) . . . . ?
P1 C141 C142 C143 171.5(11) . . . . ?
C141 C142 C143 C144 -2(2) . . . . ?
C142 C143 C144 C145 3(2) . . . . ?
C143 C144 C145 C146 -2.8(18) . . . . ?
C144 C145 C146 C141 0.6(18) . . . . ?
C142 C141 C146 C145 1.1(16) . . . . ?
P1 C141 C146 C145 -171.0(9) . . . . ?
C221 P2 C211 C216 122.0(8) . . . . ?
C241 P2 C211 C216 -0.5(10) . . . . ?
C231 P2 C211 C216 -117.3(8) . . . . ?
C221 P2 C211 C212 -64.2(9) . . . . ?
C241 P2 C211 C212 173.3(8) . . . . ?
C231 P2 C211 C212 56.5(9) . . . . ?
C216 C211 C212 C213 1.4(15) . . . . ?
P2 C211 C212 C213 -172.6(8) . . . . ?
C211 C212 C213 C214 0.0(17) . . . . ?
C212 C213 C214 C215 -1.5(18) . . . . ?
C213 C214 C215 C216 1.6(18) . . . . ?
C214 C215 C216 C211 -0.2(17) . . . . ?
C212 C211 C216 C215 -1.3(15) . . . . ?
P2 C211 C216 C215 172.6(9) . . . . ?
C211 P2 C221 C226 15.4(9) . . . . ?
C241 P2 C221 C226 136.2(8) . . . . ?
C231 P2 C221 C226 -102.2(8) . . . . ?
C211 P2 C221 C222 -169.1(7) . . . . ?
C241 P2 C221 C222 -48.2(8) . . . . ?
C231 P2 C221 C222 73.3(8) . . . . ?
C226 C221 C222 C223 0.7(13) . . . . ?
P2 C221 C222 C223 -174.9(7) . . . . ?
C221 C222 C223 C224 -0.3(14) . . . . ?
C222 C223 C224 C225 -1.3(14) . . . . ?
C223 C224 C225 C226 2.5(14) . . . . ?
C224 C225 C226 C221 -2.0(15) . . . . ?
C222 C221 C226 C225 0.4(14) . . . . ?
P2 C221 C226 C225 176.0(8) . . . . ?
C221 P2 C231 C236 -35.6(10) . . . . ?
C211 P2 C231 C236 -156.3(9) . . . . ?
C241 P2 C231 C236 87.2(10) . . . . ?
C221 P2 C231 C232 147.1(8) . . . . ?
C211 P2 C231 C232 26.5(10) . . . . ?
C241 P2 C231 C232 -90.0(9) . . . . ?
C236 C231 C232 C233 -1.3(16) . . . . ?
P2 C231 C232 C233 176.0(9) . . . . ?
C231 C232 C233 C234 0.3(18) . . . . ?
C232 C233 C234 C235 -0.8(19) . . . . ?
C233 C234 C235 C236 2(2) . . . . ?
C234 C235 C236 C231 -3(2) . . . . ?
C232 C231 C236 C235 2.8(17) . . . . ?
P2 C231 C236 C235 -174.3(10) . . . . ?
C221 P2 C241 C242 147.3(8) . . . . ?
C211 P2 C241 C242 -90.4(9) . . . . ?
C231 P2 C241 C242 24.5(10) . . . . ?
C221 P2 C241 C246 -41.8(10) . . . . ?
C211 P2 C241 C246 80.5(9) . . . . ?
C231 P2 C241 C246 -164.6(8) . . . . ?
C246 C241 C242 C243 -2.7(16) . . . . ?
P2 C241 C242 C243 168.2(9) . . . . ?
C241 C242 C243 C244 1.8(17) . . . . ?
C242 C243 C244 C245 0.5(17) . . . . ?
C243 C244 C245 C246 -1.8(17) . . . . ?
C244 C245 C246 C241 0.8(16) . . . . ?
C242 C241 C246 C245 1.4(16) . . . . ?
P2 C241 C246 C245 -169.4(8) . . . . ?
C341 P3 C311 C312 -173.5(8) . . . . ?
C321 P3 C311 C312 -55.7(9) . . . . ?
C331 P3 C311 C312 64.4(10) . . . . ?
C341 P3 C311 C316 2.3(10) . . . . ?
C321 P3 C311 C316 120.0(9) . . . . ?
C331 P3 C311 C316 -119.9(9) . . . . ?
C316 C311 C312 C313 2.8(16) . . . . ?
P3 C311 C312 C313 178.5(8) . . . . ?
C311 C312 C313 C314 -3.4(17) . . . . ?
C312 C313 C314 C315 1.3(17) . . . . ?
C313 C314 C315 C316 1.5(16) . . . . ?
C312 C311 C316 C315 0.0(16) . . . . ?
P3 C311 C316 C315 -175.7(8) . . . . ?
C314 C315 C316 C311 -2.1(16) . . . . ?
C341 P3 C321 C322 88.5(9) . . . . ?
C331 P3 C321 C322 -149.6(8) . . . . ?
C311 P3 C321 C322 -29.5(9) . . . . ?
C341 P3 C321 C326 -88.9(10) . . . . ?
C331 P3 C321 C326 33.1(10) . . . . ?
C311 P3 C321 C326 153.1(9) . . . . ?
C326 C321 C322 C323 0.2(16) . . . . ?
P3 C321 C322 C323 -177.2(8) . . . . ?
C321 C322 C323 C324 -0.3(17) . . . . ?
C322 C323 C324 C325 -1.4(18) . . . . ?
C323 C324 C325 C326 3.0(19) . . . . ?
C322 C321 C326 C325 1.6(17) . . . . ?
P3 C321 C326 C325 178.9(9) . . . . ?
C324 C325 C326 C321 -3.1(19) . . . . ?
C341 P3 C331 C336 48.2(9) . . . . ?
C321 P3 C331 C336 -73.3(9) . . . . ?
C311 P3 C331 C336 170.0(8) . . . . ?
C341 P3 C331 C332 -136.0(8) . . . . ?
C321 P3 C331 C332 102.5(8) . . . . ?
C311 P3 C331 C332 -14.1(9) . . . . ?
C336 C331 C332 C333 2.3(14) . . . . ?
P3 C331 C332 C333 -173.5(7) . . . . ?
C331 C332 C333 C334 -0.8(15) . . . . ?
C332 C333 C334 C335 -0.2(15) . . . . ?
C333 C334 C335 C336 -0.3(15) . . . . ?
C332 C331 C336 C335 -2.7(14) . . . . ?
P3 C331 C336 C335 173.1(7) . . . . ?
C334 C335 C336 C331 1.7(15) . . . . ?
C321 P3 C341 C342 -24.4(10) . . . . ?
C331 P3 C341 C342 -146.8(9) . . . . ?
C311 P3 C341 C342 90.7(10) . . . . ?
C321 P3 C341 C346 163.6(8) . . . . ?
C331 P3 C341 C346 41.2(10) . . . . ?
C311 P3 C341 C346 -81.3(10) . . . . ?
C346 C341 C342 C343 1.7(17) . . . . ?
P3 C341 C342 C343 -170.1(9) . . . . ?
C341 C342 C343 C344 0.4(17) . . . . ?
C342 C343 C344 C345 -2.5(17) . . . . ?
C343 C344 C345 C346 2.4(17) . . . . ?
C344 C345 C346 C341 -0.3(17) . . . . ?
C342 C341 C346 C345 -1.8(16) . . . . ?
P3 C341 C346 C345 170.1(8) . . . . ?
C441 P4 C411 C416 66.5(9) . . . . ?
C421 P4 C411 C416 -55.5(10) . . . . ?
C431 P4 C411 C416 -171.1(8) . . . . ?
C441 P4 C411 C412 -112.7(8) . . . . ?
C421 P4 C411 C412 125.3(8) . . . . ?
C431 P4 C411 C412 9.7(9) . . . . ?
C416 C411 C412 C413 -0.3(15) . . . . ?
P4 C411 C412 C413 178.9(8) . . . . ?
C411 C412 C413 C414 -0.5(15) . . . . ?
C412 C413 C414 C415 1.2(17) . . . . ?
C413 C414 C415 C416 -1.1(18) . . . . ?
C412 C411 C416 C415 0.4(16) . . . . ?
P4 C411 C416 C415 -178.8(9) . . . . ?
C414 C415 C416 C411 0.2(17) . . . . ?
C441 P4 C421 C426 -142.7(9) . . . . ?
C431 P4 C421 C426 96.0(10) . . . . ?
C411 P4 C421 C426 -21.1(10) . . . . ?
C441 P4 C421 C422 45.6(10) . . . . ?
C431 P4 C421 C422 -75.7(10) . . . . ?
C411 P4 C421 C422 167.2(8) . . . . ?
C426 C421 C422 C423 0.9(17) . . . . ?
P4 C421 C422 C423 172.5(9) . . . . ?
C421 C422 C423 C424 -1.4(19) . . . . ?
C422 C423 C424 C425 1(2) . . . . ?
C423 C424 C425 C426 0(2) . . . . ?
C422 C421 C426 C425 0.3(18) . . . . ?
P4 C421 C426 C425 -171.2(10) . . . . ?
C424 C425 C426 C421 -1(2) . . . . ?
C441 P4 C431 C432 4.2(11) . . . . ?
C421 P4 C431 C432 125.0(9) . . . . ?
C411 P4 C431 C432 -117.4(9) . . . . ?
C441 P4 C431 C436 -175.6(8) . . . . ?
C421 P4 C431 C436 -54.8(9) . . . . ?
C411 P4 C431 C436 62.7(9) . . . . ?
C436 C431 C432 C433 -1.6(17) . . . . ?
P4 C431 C432 C433 178.6(9) . . . . ?
C431 C432 C433 C434 0(2) . . . . ?
C432 C433 C434 C435 0(2) . . . . ?
C433 C434 C435 C436 2(2) . . . . ?
C434 C435 C436 C431 -3.2(18) . . . . ?
C432 C431 C436 C435 3.3(17) . . . . ?
P4 C431 C436 C435 -176.9(10) . . . . ?
C421 P4 C441 C446 113.3(9) . . . . ?
C431 P4 C441 C446 -128.5(8) . . . . ?
C411 P4 C441 C446 -7.8(10) . . . . ?
C421 P4 C441 C442 -64.1(9) . . . . ?
C431 P4 C441 C442 54.1(9) . . . . ?
C411 P4 C441 C442 174.7(8) . . . . ?
C446 C441 C442 C443 -1.4(15) . . . . ?
P4 C441 C442 C443 176.1(8) . . . . ?
C441 C442 C443 C444 0.4(16) . . . . ?
C442 C443 C444 C445 1.3(17) . . . . ?
C443 C444 C445 C446 -2.0(17) . . . . ?
C444 C445 C446 C441 1.0(17) . . . . ?
C442 C441 C446 C445 0.7(15) . . . . ?
P4 C441 C446 C445 -176.8(8) . . . . ?
O2A Si1 O1A W4A 178.6(5) . . . . ?
O4A Si1 O1A W4A -60.1(7) . . . . ?
O3A Si1 O1A W4A 58.9(7) . . . . ?
O2A Si1 O1A W1A 57.0(7) . . . . ?
O4A Si1 O1A W1A 178.3(5) . . . . ?
O3A Si1 O1A W1A -62.7(7) . . . . ?
O2A Si1 O1A W5A -62.4(7) . . . . ?
O4A Si1 O1A W5A 59.0(7) . . . . ?
O3A Si1 O1A W5A 178.0(5) . . . . ?
O1A Si1 O2A W6A 59.7(7) . . . . ?
O4A Si1 O2A W6A -61.7(7) . . . . ?
O3A Si1 O2A W6A 178.5(5) . . . . ?
O1A Si1 O2A W2A -61.7(7) . . . . ?
O4A Si1 O2A W2A 176.9(5) . . . . ?
O3A Si1 O2A W2A 57.2(7) . . . . ?
O1A Si1 O2A W7A 179.1(5) . . . . ?
O4A Si1 O2A W7A 57.7(6) . . . . ?
O3A Si1 O2A W7A -62.1(6) . . . . ?
O2A Si1 O3A W3A -61.2(7) . . . . ?
O1A Si1 O3A W3A 58.9(7) . . . . ?
O4A Si1 O3A W3A 178.6(5) . . . . ?
O2A Si1 O3A W9A 177.5(5) . . . . ?
O1A Si1 O3A W9A -62.4(6) . . . . ?
O4A Si1 O3A W9A 57.3(6) . . . . ?
O2A Si1 O3A W8A 58.8(6) . . . . ?
O1A Si1 O3A W8A 178.8(5) . . . . ?
O4A Si1 O3A W8A -61.5(6) . . . . ?
O2A Si1 O4A W10A 179.0(5) . . . . ?
O1A Si1 O4A W10A 57.5(7) . . . . ?
O3A Si1 O4A W10A -61.0(6) . . . . ?
O2A Si1 O4A W11A 58.5(6) . . . . ?
O1A Si1 O4A W11A -63.0(6) . . . . ?
O3A Si1 O4A W11A 178.5(5) . . . . ?
O2A Si1 O4A W12A -60.9(6) . . . . ?
O1A Si1 O4A W12A 177.6(5) . . . . ?
O3A Si1 O4A W12A 59.1(6) . . . . ?
O13A W3A O7A W1A 131.0(13) . . . . ?
O6A W3A O7A W1A -24.9(13) . . . . ?
O12A W3A O7A W1A 46(2) . . . . ?
S3A W3A O7A W1A -126.8(13) . . . . ?
O3A W3A O7A W1A 58.9(13) . . . . ?
O19A W4A O8A W1A -86.6(7) . . . . ?
O20A W4A O8A W1A -5.3(16) . . . . ?
O14A W4A O8A W1A 71.0(7) . . . . ?
S4A W4A O8A W1A 170.2(5) . . . . ?
O1A W4A O8A W1A -1.8(5) . . . . ?
O5A W1A O9A W5A -87.1(7) . . . . ?
O7A W1A O9A W5A -6.2(16) . . . . ?
O8A W1A O9A W5A 70.1(7) . . . . ?
S1A W1A O9A W5A 168.6(5) . . . . ?
O1A W1A O9A W5A -2.0(6) . . . . ?
O17A W8A O12A W3A -86.2(6) . . . . ?
O18A W8A O12A W3A 70.0(6) . . . . ?
O24A W8A O12A W3A -5.8(14) . . . . ?
S8A W8A O12A W3A 168.4(5) . . . . ?
O3A W8A O12A W3A -0.9(5) . . . . ?
O21A W5A O14A W4A -84.0(7) . . . . ?
O9A W5A O14A W4A 71.4(7) . . . . ?
O15A W5A O14A W4A -1.7(16) . . . . ?
S5A W5A O14A W4A 171.5(6) . . . . ?
O1A W5A O14A W4A 0.2(6) . . . . ?
O10A W6A O15A W5A 129.6(11) . . . . ?
O16A W6A O15A W5A 44.2(19) . . . . ?
O22A W6A O15A W5A -28.1(11) . . . . ?
S6A W6A O15A W5A -132.0(11) . . . . ?
O2A W6A O15A W5A 57.3(11) . . . . ?
O12A W8A O17A W7A 127.2(15) . . . . ?
O18A W8A O17A W7A 40(2) . . . . ?
O24A W8A O17A W7A -28.2(15) . . . . ?
S8A W8A O17A W7A -130.3(14) . . . . ?
O3A W8A O17A W7A 55.7(15) . . . . ?
O25A W9A O18A W8A -85.9(6) . . . . ?
O13A W9A O18A W8A 70.9(6) . . . . ?
O19A W9A O18A W8A -6.1(14) . . . . ?
S9A W9A O18A W8A 171.6(5) . . . . ?
O3A W9A O18A W8A -1.1(5) . . . . ?
O8A W4A O19A W9A 131.8(14) . . . . ?
O20A W4A O19A W9A -25.1(15) . . . . ?
O14A W4A O19A W9A 45(3) . . . . ?
S4A W4A O19A W9A -126.9(13) . . . . ?
O1A W4A O19A W9A 58.3(15) . . . . ?
O26A W10A O20A W4A 134.1(15) . . . . ?
O25A W10A O20A W4A -22.8(15) . . . . ?
O28A W10A O20A W4A 50(2) . . . . ?
S10A W10A O20A W4A -124.7(14) . . . . ?
O4A W10A O20A W4A 61.6(15) . . . . ?
O14A W5A O21A W11A 131.8(12) . . . . ?
O9A W5A O21A W11A 44.9(19) . . . . ?
O15A W5A O21A W11A -25.0(12) . . . . ?
S5A W5A O21A W11A -126.5(12) . . . . ?
O1A W5A O21A W11A 58.9(12) . . . . ?
O16A W7A O23A W12A 134.0(15) . . . . ?
O11A W7A O23A W12A 52(2) . . . . ?
O17A W7A O23A W12A -21.7(16) . . . . ?
S7A W7A O23A W12A -124.5(15) . . . . ?
O2A W7A O23A W12A 63.2(15) . . . . ?
O28A W12A O24A W8A 132.0(15) . . . . ?
O23A W12A O24A W8A -24.6(16) . . . . ?
O27A W12A O24A W8A 46(3) . . . . ?
S12A W12A O24A W8A -126.9(14) . . . . ?
O4A W12A O24A W8A 58.8(15) . . . . ?
O22A W11A O27A W12A -86.7(6) . . . . ?
O26A W11A O27A W12A 70.3(6) . . . . ?
O21A W11A O27A W12A -5.6(15) . . . . ?
S11A W11A O27A W12A 169.5(6) . . . . ?
O4A W11A O27A W12A -1.3(5) . . . . ?
O2B Si1 O1B W2B 179.4(12) . . . . ?
O4B Si1 O1B W2B -53.7(15) . . . . ?
O3B Si1 O1B W2B 62.2(15) . . . . ?
O2B Si1 O1B W1B 56.3(15) . . . . ?
O4B Si1 O1B W1B -176.8(12) . . . . ?
O3B Si1 O1B W1B -60.9(14) . . . . ?
O2B Si1 O1B W3B -60.7(14) . . . . ?
O4B Si1 O1B W3B 66.3(13) . . . . ?
O3B Si1 O1B W3B -177.9(12) . . . . ?
O4B Si1 O2B W10B 57.9(16) . . . . ?
O3B Si1 O2B W10B -61.6(16) . . . . ?
O1B Si1 O2B W10B -177.2(12) . . . . ?
O4B Si1 O2B W9B -60.7(14) . . . . ?
O3B Si1 O2B W9B 179.8(12) . . . . ?
O1B Si1 O2B W9B 64.1(14) . . . . ?
O4B Si1 O2B W4B -177.3(11) . . . . ?
O3B Si1 O2B W4B 63.2(15) . . . . ?
O1B Si1 O2B W4B -52.5(15) . . . . ?
O2B Si1 O3B W5B -55.9(16) . . . . ?
O4B Si1 O3B W5B -178.6(12) . . . . ?
O1B Si1 O3B W5B 64.7(15) . . . . ?
O2B Si1 O3B W11B 62.9(15) . . . . ?
O4B Si1 O3B W11B -59.8(15) . . . . ?
O1B Si1 O3B W11B -176.6(12) . . . . ?
O2B Si1 O3B W6B -179.4(13) . . . . ?
O4B Si1 O3B W6B 57.9(16) . . . . ?
O1B Si1 O3B W6B -58.8(16) . . . . ?
O2B Si1 O4B W7B -175.4(12) . . . . ?
O3B Si1 O4B W7B -56.1(16) . . . . ?
O1B Si1 O4B W7B 57.9(15) . . . . ?
O2B Si1 O4B W8B 64.1(14) . . . . ?
O3B Si1 O4B W8B -176.6(11) . . . . ?
O1B Si1 O4B W8B -62.6(14) . . . . ?
O2B Si1 O4B W12B -52.3(15) . . . . ?
O3B Si1 O4B W12B 67.0(15) . . . . ?
O1B Si1 O4B W12B -178.9(11) . . . . ?
O6B W2B O5B W1B 71.8(18) . . . . ?
O11B W2B O5B W1B -13(4) . . . . ?
O10B W2B O5B W1B -83.0(19) . . . . ?
S2B W2B O5B W1B 173.2(15) . . . . ?
O1B W2B O5B W1B -0.4(15) . . . . ?
O9B W1B O5B W2B 82.1(18) . . . . ?
O7B W1B O5B W2B -72.0(18) . . . . ?
O8B W1B O5B W2B 0(4) . . . . ?
S1B W1B O5B W2B -172.0(14) . . . . ?
O1B W1B O5B W2B 0.4(14) . . . . ?
O13B W3B O7B W1B 86.6(17) . . . . ?
O6B W3B O7B W1B -70.4(16) . . . . ?
O12B W3B O7B W1B 6(4) . . . . ?
S3B W3B O7B W1B -169.2(13) . . . . ?
O1B W3B O7B W1B 0.6(13) . . . . ?
O19B W4B O8B W1B -135(3) . . . . ?
O14B W4B O8B W1B 20(4) . . . . ?
O20B W4B O8B W1B -55(5) . . . . ?
S4B W4B O8B W1B 123(3) . . . . ?
O2B W4B O8B W1B -64(3) . . . . ?
O5B W1B O9B W5B -139(4) . . . . ?
O7B W1B O9B W5B -54(5) . . . . ?
O8B W1B O9B W5B 16(4) . . . . ?
S1B W1B O9B W5B 117(4) . . . . ?
O1B W1B O9B W5B -68(4) . . . . ?
O15B W6B O10B W2B -139(5) . . . . ?
O16B W6B O10B W2B 16(5) . . . . ?
O22B W6B O10B W2B -53(7) . . . . ?
S6B W6B O10B W2B 119(5) . . . . ?
O3B W6B O10B W2B -66(5) . . . . ?
O17B W8B O12B W3B -130(4) . . . . ?
O18B W8B O12B W3B 26(4) . . . . ?
O24B W8B O12B W3B -38(6) . . . . ?
S8B W8B O12B W3B 127(4) . . . . ?
O4B W8B O12B W3B -57(4) . . . . ?
O23B W7B O16B W6B -134(4) . . . . ?
O17B W7B O16B W6B -47(6) . . . . ?
O11B W7B O16B W6B 23(4) . . . . ?
S7B W7B O16B W6B 122(4) . . . . ?
O4B W7B O16B W6B -62(4) . . . . ?
O13B W9B O18B W8B 24(3) . . . . ?
O25B W9B O18B W8B -135(3) . . . . ?
O19B W9B O18B W8B -53(4) . . . . ?
S9B W9B O18B W8B 126(3) . . . . ?
O2B W9B O18B W8B -63(3) . . . . ?
O26B W10B O20B W4B 84.9(19) . . . . ?
O25B W10B O20B W4B -69.6(19) . . . . ?
O28B W10B O20B W4B 8(4) . . . . ?
S10B W10B O20B W4B -169.9(15) . . . . ?
O2B W10B O20B W4B 2.8(16) . . . . ?
O14B W5B O21B W11B 89.0(17) . . . . ?
O9B W5B O21B W11B 6(4) . . . . ?
O15B W5B O21B W11B -69.9(17) . . . . ?
S5B W5B O21B W11B -167.3(14) . . . . ?
O3B W5B O21B W11B 3.0(14) . . . . ?
O16B W7B O23B W12B 88(2) . . . . ?
O17B W7B O23B W12B -69(2) . . . . ?
O11B W7B O23B W12B 7(5) . . . . ?
S7B W7B O23B W12B -168.5(15) . . . . ?
O4B W7B O23B W12B 3.2(16) . . . . ?
O28B W12B O24B W8B 86.2(18) . . . . ?
O27B W12B O24B W8B 0(5) . . . . ?
O23B W12B O24B W8B -67.5(18) . . . . ?
S12B W12B O24B W8B -168.0(14) . . . . ?
O4B W12B O24B W8B 0.5(15) . . . . ?
O20B W10B O26B W11B -135(4) . . . . ?
O25B W10B O26B W11B -46(6) . . . . ?
O28B W10B O26B W11B 22(4) . . . . ?
S10B W10B O26B W11B 124(4) . . . . ?
O2B W10B O26B W11B -63(4) . . . . ?
O22B W11B O27B W12B -135(3) . . . . ?
O21B W11B O27B W12B -47(5) . . . . ?
O26B W11B O27B W12B 20(3) . . . . ?
S11B W11B O27B W12B 123(3) . . . . ?
O3B W11B O27B W12B -61(3) . . . . ?
O24B W12B O28B W10B -126(3) . . . . ?
O27B W12B O28B W10B 29(4) . . . . ?
O23B W12B O28B W10B -35(5) . . . . ?
S12B W12B O28B W10B 132(3) . . . . ?
O4B W12B O28B W10B -53(4) . . . . ?
